data_7017072
loop_
_publ_author_name
'Wei, Qiao-Hua'
'Lei, Yan-Fang'
'Duan, Ya-Nan'
'Xiao, Fan-Nan'
'Li, Mei-Jin'
'Chen, Guo-Nan'

_publ_section_title
;
 Mono- and dinuclear Ru(ii) complexes of
 1,4-bis(3-(2-pyridyl)pyrazol-1-ylmethyl)benzene): Synthesis, structure,
 photophysical properties and electrochemiluminescent determination of
 diuretic furosemide.
;
_journal_issue 43
_journal_name_full 'Dalton transactions (Cambridge, England : 2003)'
_journal_page_first 11636
_journal_page_last 11642
_journal_paper_doi 10.1039/c1dt11163a
_journal_volume 40
_journal_year 2011
_chemical_absolute_configuration rm
_chemical_formula_moiety 'C62 H111 Ag8 I La2 N12 O35 Pd6 S12, 22(O)'
_chemical_formula_sum 'C62 H173 Ag8 I La2 N12 O57 Pd6 S12'
_chemical_formula_weight 4289.92
_chemical_name_systematic
;
?
;
_space_group_IT_number 92
_symmetry_cell_setting tetragonal
_symmetry_Int_Tables_number 92
_symmetry_space_group_name_Hall 'P 4abw 2nw'
_symmetry_space_group_name_H-M 'P 41 21 2'
_atom_sites_solution_hydrogens geom
_atom_sites_solution_primary direct
_atom_sites_solution_secondary difmap
_audit_creation_method SHELXL-97
_cell_angle_alpha 90.00
_cell_angle_beta 90.00
_cell_angle_gamma 90.00
_cell_formula_units_Z 8
_cell_length_a 24.6140(19)
_cell_length_b 24.6140(19)
_cell_length_c 47.332(2)
_cell_measurement_reflns_used 78454
_cell_measurement_temperature 200(2)
_cell_measurement_theta_max 25.35
_cell_measurement_theta_min 3.02
_cell_volume 28676(3)
_computing_cell_refinement 'RAPID AUTO'
_computing_data_collection 'RAPID AUTO (Rigaku, ????)'
_computing_data_reduction 'RAPID AUTO'
_computing_molecular_graphics 'Yadokari-XG 2009 (Wakita Nemoto et al., 2009)'
_computing_publication_material 'Yadokari-XG 2009 (Wakita,Nemoto et al., 2009)'
_computing_structure_refinement 'SHELXL-97 (Sheldrick, 1997)'
_computing_structure_solution 'SHELXS97 (Sheldrick, 2008)'
_diffrn_ambient_temperature 200(2)
_diffrn_detector_area_resol_mean 10.000
_diffrn_measured_fraction_theta_full 0.995
_diffrn_measured_fraction_theta_max 0.995
_diffrn_measurement_device_type 'Rigaku R-AXIS RAPID'
_diffrn_measurement_method \w
_diffrn_radiation_type MoK\a
_diffrn_radiation_wavelength 0.71075
_diffrn_reflns_av_R_equivalents 0.1825
_diffrn_reflns_av_sigmaI/netI 0.1525
_diffrn_reflns_limit_h_max 28
_diffrn_reflns_limit_h_min -28
_diffrn_reflns_limit_k_max 28
_diffrn_reflns_limit_k_min -25
_diffrn_reflns_limit_l_max 54
_diffrn_reflns_limit_l_min -55
_diffrn_reflns_number 152269
_diffrn_reflns_theta_full 24.50
_diffrn_reflns_theta_max 24.50
_diffrn_reflns_theta_min 3.01
_exptl_absorpt_coefficient_mu 2.847
_exptl_absorpt_correction_T_max 0.798
_exptl_absorpt_correction_T_min 0.278
_exptl_absorpt_correction_type multi-scan
_exptl_absorpt_process_details 'ABSCOR (Rigaku, 1995)'
_exptl_crystal_colour yellow
_exptl_crystal_density_diffrn 1.987
_exptl_crystal_density_method 'not measured'
_exptl_crystal_description needle
_exptl_crystal_F_000 16768
_exptl_crystal_size_max 0.20
_exptl_crystal_size_mid 0.04
_exptl_crystal_size_min 0.04
_refine_diff_density_max 1.202
_refine_diff_density_min -0.681
_refine_diff_density_rms 0.139
_refine_ls_abs_structure_details 'Flack H D (1983), Acta Cryst. A39, 876-881'
_refine_ls_abs_structure_Flack 0.00(3)
_refine_ls_extinction_method none
_refine_ls_goodness_of_fit_ref 0.955
_refine_ls_hydrogen_treatment constr
_refine_ls_matrix_type full
_refine_ls_number_parameters 1327
_refine_ls_number_reflns 23731
_refine_ls_number_restraints 53
_refine_ls_restrained_S_all 0.955
_refine_ls_R_factor_all 0.1572
_refine_ls_R_factor_gt 0.0723
_refine_ls_shift/su_max 0.010
_refine_ls_shift/su_mean 0.001
_refine_ls_structure_factor_coef Fsqd
_refine_ls_weighting_details 'calc w=1/[\s^2^(Fo^2^)+(0.0870P)^2^+0.0000P] where P=(Fo^2^+2Fc^2^)/3'
_refine_ls_weighting_scheme calc
_refine_ls_wR_factor_gt 0.1496
_refine_ls_wR_factor_ref 0.1806
_reflns_number_gt 12309
_reflns_number_total 23731
_reflns_threshold_expression >2sigma(I)
_cod_data_source_file c1dt11163a.txt
_cod_data_source_block La2[3](CH3COO)
_cod_database_code 7017072

loop_
_symmetry_equiv_pos_as_xyz
'x, y, z'
'-x, -y, z+1/2'
'x+1/2, -y+1/2, -z+3/4'
'-x+1/2, y+1/2, -z+1/4'
'-y, -x, -z+1/2'
'y, x, -z'
'y+1/2, -x+1/2, z+3/4'
'-y+1/2, x+1/2, z+1/4'

loop_
_atom_site_label
_atom_site_type_symbol
_atom_site_fract_x
_atom_site_fract_y
_atom_site_fract_z
_atom_site_U_iso_or_equiv
_atom_site_adp_type
_atom_site_occupancy
_atom_site_symmetry_multiplicity
_atom_site_calc_flag
_atom_site_refinement_flags
_atom_site_disorder_assembly
_atom_site_disorder_group
Ag1 Ag 0.717936(19) 0.659076(19) 0.228181(9) 0.07150(16) Uani 1 1 d . . .
Ag2 Ag 0.853989(18) 0.610565(18) 0.249127(9) 0.06612(15) Uani 1 1 d . . .
Ag3 Ag 0.81303(2) 0.49880(2) 0.287912(9) 0.07751(17) Uani 1 1 d . . .
Ag4 Ag 0.671566(18) 0.556065(18) 0.272300(9) 0.06393(15) Uani 1 1 d . . .
Ag5 Ag 0.727968(19) 0.742947(18) 0.289907(9) 0.06993(16) Uani 1 1 d . . .
Ag6 Ag 0.87462(2) 0.71386(2) 0.311552(11) 0.0941(2) Uani 1 1 d . . .
Ag7 Ag 0.80004(2) 0.592472(19) 0.347453(9) 0.07521(17) Uani 1 1 d . . .
Ag8 Ag 0.65111(2) 0.641641(19) 0.342564(10) 0.07954(18) Uani 1 1 d . . .
Pd1 Pd 0.758140(18) 0.497999(18) 0.205053(8) 0.05873(14) Uani 1 1 d . . .
Pd2 Pd 0.83731(2) 0.77653(2) 0.230600(10) 0.07966(18) Uani 1 1 d . . .
Pd3 Pd 0.954740(18) 0.568337(18) 0.313864(9) 0.05934(14) Uani 1 1 d . . .
Pd4 Pd 0.684348(19) 0.476017(18) 0.346359(9) 0.06294(15) Uani 1 1 d . . .
Pd5 Pd 0.572407(18) 0.686490(18) 0.267969(9) 0.06074(14) Uani 1 1 d . . .
Pd6 Pd 0.761949(18) 0.748318(18) 0.373982(9) 0.06704(15) Uani 1 1 d . . .
I1 I 0.763453(15) 0.626437(14) 0.290527(7) 0.05601(11) Uani 1 1 d . . .
La1 La 0.579295(15) 0.880022(14) 0.135718(7) 0.06711(12) Uani 1 1 d . . .
S1 S 0.69781(6) 0.56069(6) 0.21995(3) 0.0603(5) Uani 1 1 d . . .
S2 S 0.82641(6) 0.51481(6) 0.23611(3) 0.0601(5) Uani 1 1 d . . .
S3 S 0.81357(6) 0.68939(6) 0.22138(3) 0.0701(5) Uani 1 1 d . . .
S4 S 0.82221(7) 0.77552(6) 0.27806(4) 0.0816(6) Uani 1 1 d . . .
S5 S 0.92259(6) 0.63690(6) 0.28584(3) 0.0670(5) Uani 1 1 d . . .
S6 S 0.87347(6) 0.53151(6) 0.32666(3) 0.0557(5) Uani 1 1 d . . .
S7 S 0.71457(6) 0.48055(6) 0.30141(3) 0.0593(5) Uani 1 1 d . . .
S8 S 0.70610(7) 0.56097(6) 0.36026(3) 0.0679(5) Uani 1 1 d . . .
S9 S 0.60264(6) 0.61811(6) 0.29622(3) 0.0611(5) Uani 1 1 d . . .
S10 S 0.65404(6) 0.71944(6) 0.25419(3) 0.0621(5) Uani 1 1 d . . .
S11 S 0.69739(6) 0.73346(6) 0.34074(3) 0.0584(5) Uani 1 1 d . . .
S12 S 0.82647(6) 0.69084(6) 0.35796(3) 0.0676(5) Uani 1 1 d . . .
O1 O 0.60938(16) 0.45656(19) 0.14878(8) 0.1069(18) Uani 1 1 d . . .
O2 O 0.59175(19) 0.5380(2) 0.13414(9) 0.137(2) Uani 1 1 d . . .
O3 O 0.88507(17) 0.39146(17) 0.16288(8) 0.1009(17) Uani 1 1 d . . .
O4 O 0.9364(2) 0.3708(2) 0.20107(11) 0.182(2) Uani 1 1 d . . .
O5 O 0.87646(13) 0.76655(16) 0.13268(8) 0.0968(17) Uani 1 1 d D . .
O6 O 0.79845(14) 0.7267(2) 0.12396(8) 0.138(2) Uani 1 1 d D . .
O7A O 0.8465(3) 0.9601(3) 0.24293(11) 0.1369(18) Uiso 0.50 1 d PD A 1
O7B O 0.8816(3) 0.9573(3) 0.25247(10) 0.1369(18) Uiso 0.50 1 d PD B 2
O8A O 0.8940(3) 0.9537(4) 0.28214(11) 0.1369(18) Uiso 0.50 1 d PD A 1
O8B O 0.9150(3) 0.9435(4) 0.29543(10) 0.1369(18) Uiso 0.50 1 d PD B 2
O9 O 1.1164(2) 0.63160(16) 0.27573(14) 0.2022(15) Uani 1 1 d DU . .
O10 O 1.0989(2) 0.71931(16) 0.28206(16) 0.214(3) Uani 1 1 d DU . .
O11 O 1.02099(14) 0.42716(14) 0.37083(7) 0.0666(13) Uani 1 1 d . . .
O12 O 0.95677(15) 0.36757(16) 0.35794(8) 0.0847(15) Uani 1 1 d . . .
O13 O 0.63557(16) 0.30034(14) 0.31532(8) 0.0851(15) Uani 1 1 d . . .
O14 O 0.71390(17) 0.28610(13) 0.29348(10) 0.0960(17) Uani 1 1 d D . .
O15 O 0.6638(2) 0.45212(19) 0.44306(9) 0.133(2) Uani 1 1 d . . .
O16 O 0.6286(3) 0.5318(2) 0.45217(9) 0.166(3) Uani 1 1 d . . .
O17 O 0.4104(2) 0.5943(3) 0.29129(14) 0.163(3) Uani 1 1 d . . .
O18 O 0.4308(2) 0.5916(3) 0.33895(14) 0.202(3) Uani 1 1 d . . .
O19 O 0.51455(15) 0.82545(14) 0.20648(7) 0.0777(13) Uani 1 1 d . . .
O20 O 0.58195(16) 0.81334(15) 0.17592(7) 0.0785(14) Uani 1 1 d . . .
O21 O 0.64384(19) 0.88817(17) 0.39585(9) 0.1120(18) Uani 1 1 d . . .
O22 O 0.56603(16) 0.84180(17) 0.39027(8) 0.0949(16) Uani 1 1 d . . .
O23 O 0.88674(18) 0.7667(2) 0.44499(9) 0.176(3) Uani 1 1 d D . .
O24 O 0.96191(12) 0.7542(2) 0.42123(10) 0.124(2) Uani 1 1 d D . .
N1 N 0.70461(19) 0.48373(19) 0.17426(9) 0.0811(18) Uani 1 1 d . . .
H1A H 0.7234 0.4790 0.1576 0.097 Uiso 1 1 calc R . .
H1B H 0.6871 0.4516 0.1782 0.097 Uiso 1 1 calc R . .
N2 N 0.80682(17) 0.43594(18) 0.19052(9) 0.0695(16) Uani 1 1 d . . .
H2A H 0.7867 0.4045 0.1902 0.083 Uiso 1 1 calc R . .
H2B H 0.8167 0.4436 0.1722 0.083 Uiso 1 1 calc R . .
N3 N 0.8434(2) 0.7851(2) 0.18818(10) 0.106(2) Uani 1 1 d . . .
H3A H 0.8301 0.8187 0.1832 0.128 Uiso 1 1 calc R . .
H3B H 0.8796 0.7841 0.1832 0.128 Uiso 1 1 calc R . .
N4 N 0.8699(2) 0.85282(19) 0.23704(11) 0.116(2) Uani 1 1 d . . .
H4A H 0.9035 0.8541 0.2286 0.140 Uiso 1 1 calc R . .
H4B H 0.8481 0.8779 0.2281 0.140 Uiso 1 1 calc R . .
N5 N 1.03035(17) 0.60004(18) 0.30457(9) 0.0745(17) Uani 1 1 d . . .
H5A H 1.0509 0.6002 0.3208 0.089 Uiso 1 1 calc R . .
H5B H 1.0473 0.5774 0.2918 0.089 Uiso 1 1 calc R . .
N6 N 0.98800(15) 0.50725(16) 0.33724(8) 0.0561(14) Uani 1 1 d . . .
H6A H 1.0201 0.4967 0.3290 0.067 Uiso 1 1 calc R . .
H6B H 0.9959 0.5202 0.3550 0.067 Uiso 1 1 calc R . .
N7 N 0.66944(19) 0.39553(15) 0.33850(8) 0.0685(16) Uani 1 1 d . . .
H7A H 0.6805 0.3753 0.3538 0.082 Uiso 1 1 calc R . .
H7B H 0.6326 0.3905 0.3363 0.082 Uiso 1 1 calc R . .
N8 N 0.6566(2) 0.46863(18) 0.38691(9) 0.0908(18) Uani 1 1 d . . .
H8A H 0.6233 0.4517 0.3862 0.109 Uiso 1 1 calc R . .
H8B H 0.6798 0.4456 0.3963 0.109 Uiso 1 1 calc R . .
N9 N 0.4976(2) 0.66333(19) 0.28290(11) 0.095(2) Uani 1 1 d . . .
H9A H 0.4786 0.6943 0.2874 0.114 Uiso 1 1 calc R . .
H9B H 0.4793 0.6466 0.2684 0.114 Uiso 1 1 calc R . .
N10 N 0.54258(17) 0.74080(16) 0.23719(9) 0.0700(16) Uani 1 1 d . . .
H10A H 0.5156 0.7238 0.2270 0.084 Uiso 1 1 calc R . .
H10B H 0.5274 0.7703 0.2461 0.084 Uiso 1 1 calc R . .
N11 N 0.70726(18) 0.79876(19) 0.39164(9) 0.0795(18) Uani 1 1 d . . .
H11A H 0.7060 0.7911 0.4107 0.095 Uiso 1 1 calc R . .
H11B H 0.7204 0.8336 0.3898 0.095 Uiso 1 1 calc R . .
N12 N 0.81932(19) 0.7676(2) 0.40349(12) 0.109(2) Uani 1 1 d . F .
H12A H 0.8202 0.8048 0.4054 0.131 Uiso 1 1 calc R . .
H12B H 0.8085 0.7534 0.4206 0.131 Uiso 1 1 calc R . .
C1 C 0.6398(2) 0.5440(2) 0.19598(10) 0.0679(19) Uani 1 1 d . . .
C2 C 0.6644(2) 0.5251(3) 0.16989(11) 0.074(2) Uani 1 1 d . . .
H1 H 0.6832 0.5569 0.1611 0.089 Uiso 1 1 calc R . .
C3 C 0.6175(3) 0.5061(3) 0.14827(13) 0.092(2) Uani 1 1 d . . .
C4 C 0.6030(2) 0.5023(2) 0.20976(10) 0.077(2) Uani 1 1 d . . .
H2 H 0.5876 0.5174 0.2271 0.116 Uiso 1 1 calc R . .
H3 H 0.6240 0.4696 0.2143 0.116 Uiso 1 1 calc R . .
H4 H 0.5735 0.4928 0.1967 0.116 Uiso 1 1 calc R . .
C5 C 0.6077(3) 0.6035(3) 0.19154(15) 0.111(3) Uani 1 1 d . . .
H5 H 0.5915 0.6149 0.2095 0.167 Uiso 1 1 calc R . .
H6 H 0.5792 0.5994 0.1773 0.167 Uiso 1 1 calc R . .
H7 H 0.6338 0.6311 0.1853 0.167 Uiso 1 1 calc R . .
C6 C 0.88175(19) 0.47626(19) 0.21771(11) 0.0567(17) Uani 1 1 d . . .
C7 C 0.85713(19) 0.42589(19) 0.20735(11) 0.0600(18) Uani 1 1 d . . .
H8 H 0.8466 0.4038 0.2242 0.072 Uiso 1 1 calc R . .
C8 C 0.8962(3) 0.3900(2) 0.18879(12) 0.092(2) Uani 1 1 d . . .
C9 C 0.9030(2) 0.5155(3) 0.19370(11) 0.091(2) Uani 1 1 d . . .
H9 H 0.9192 0.5479 0.2023 0.137 Uiso 1 1 calc R . .
H10 H 0.8726 0.5263 0.1816 0.137 Uiso 1 1 calc R . .
H11 H 0.9305 0.4967 0.1823 0.137 Uiso 1 1 calc R . .
C10 C 0.9242(3) 0.4685(4) 0.24108(12) 0.132(4) Uani 1 1 d . . .
H12 H 0.9397 0.5038 0.2462 0.198 Uiso 1 1 calc R . .
H13 H 0.9531 0.4445 0.2343 0.198 Uiso 1 1 calc R . .
H14 H 0.9069 0.4522 0.2577 0.198 Uiso 1 1 calc R . .
C11 C 0.8329(2) 0.6835(2) 0.18280(11) 0.087(2) Uani 1 1 d . . .
C12 C 0.8132(3) 0.7418(4) 0.17137(9) 0.126(4) Uani 1 1 d D . .
H15 H 0.7729 0.7462 0.1727 0.151 Uiso 1 1 calc R . .
C13 C 0.83455(16) 0.7456(3) 0.13919(8) 0.096(3) Uani 1 1 d D . .
C14 C 0.8971(2) 0.6763(3) 0.18210(10) 0.094(2) Uani 1 1 d . . .
H16 H 0.9144 0.7084 0.1904 0.141 Uiso 1 1 calc R . .
H17 H 0.9092 0.6721 0.1625 0.141 Uiso 1 1 calc R . .
H18 H 0.9072 0.6440 0.1930 0.141 Uiso 1 1 calc R . .
C15 C 0.8007(2) 0.6355(2) 0.16973(10) 0.085(2) Uani 1 1 d . . .
H19 H 0.8152 0.6011 0.1770 0.127 Uiso 1 1 calc R . .
H20 H 0.8044 0.6364 0.1491 0.127 Uiso 1 1 calc R . .
H21 H 0.7623 0.6387 0.1749 0.127 Uiso 1 1 calc R . .
C16 C 0.8256(3) 0.8493(3) 0.28392(12) 0.094(3) Uani 1 1 d . . .
C17 C 0.8756(3) 0.86837(15) 0.26540(18) 0.122(3) Uani 1 1 d D . .
H22 H 0.9117 0.8589 0.2737 0.183 Uiso 0.50 1 calc PR C 1
H23 H 0.9053 0.8438 0.2721 0.183 Uiso 0.50 1 calc PR C 2
C18A C 0.8644(3) 0.9325(2) 0.26360(13) 0.1369(18) Uiso 0.50 1 d PD A 1
C18B C 0.9004(4) 0.9274(2) 0.27156(11) 0.1369(18) Uiso 0.50 1 d PD B 2
C19 C 0.7740(3) 0.8761(3) 0.27568(15) 0.120(3) Uani 1 1 d . . .
H24 H 0.7695 0.8739 0.2551 0.180 Uiso 1 1 calc R A .
H25 H 0.7749 0.9143 0.2815 0.180 Uiso 1 1 calc R . .
H26 H 0.7435 0.8578 0.2850 0.180 Uiso 1 1 calc R . .
C20 C 0.8312(3) 0.8555(3) 0.31199(17) 0.158(4) Uani 1 1 d . . .
H27 H 0.8656 0.8393 0.3181 0.237 Uiso 1 1 calc R A .
H28 H 0.8010 0.8374 0.3217 0.237 Uiso 1 1 calc R . .
H29 H 0.8310 0.8943 0.3167 0.237 Uiso 1 1 calc R . .
C21 C 0.9869(3) 0.6588(2) 0.26856(12) 0.087(2) Uani 1 1 d . . .
C22 C 1.02942(18) 0.6566(3) 0.29259(12) 0.088(2) Uani 1 1 d D . .
H30 H 1.0196 0.6832 0.3077 0.106 Uiso 1 1 calc R . .
C23 C 1.0875(2) 0.67103(19) 0.27998(19) 0.2049(16) Uani 1 1 d DU . .
C24 C 0.9994(3) 0.6168(3) 0.24467(11) 0.091(3) Uani 1 1 d . . .
H31 H 0.9715 0.6195 0.2299 0.136 Uiso 1 1 calc R . .
H32 H 0.9993 0.5801 0.2526 0.136 Uiso 1 1 calc R . .
H33 H 1.0351 0.6247 0.2365 0.136 Uiso 1 1 calc R . .
C25 C 0.9745(3) 0.7157(2) 0.25579(16) 0.120(3) Uani 1 1 d . . .
H34 H 0.9470 0.7121 0.2409 0.180 Uiso 1 1 calc R . .
H35 H 1.0078 0.7310 0.2477 0.180 Uiso 1 1 calc R . .
H36 H 0.9609 0.7398 0.2707 0.180 Uiso 1 1 calc R . .
C26 C 0.8953(2) 0.4767(2) 0.35118(10) 0.064(2) Uani 1 1 d . . .
C27 C 0.95172(19) 0.4589(2) 0.33993(11) 0.0574(18) Uani 1 1 d . . .
H37 H 0.9464 0.4434 0.3206 0.069 Uiso 1 1 calc R . .
C28 C 0.9825(2) 0.4140(2) 0.35869(12) 0.073(2) Uani 1 1 d . . .
C29 C 0.89961(19) 0.4980(2) 0.38095(10) 0.0648(19) Uani 1 1 d . . .
H38 H 0.8635 0.5087 0.3877 0.097 Uiso 1 1 calc R . .
H39 H 0.9237 0.5297 0.3813 0.097 Uiso 1 1 calc R . .
H40 H 0.9144 0.4696 0.3933 0.097 Uiso 1 1 calc R . .
C30 C 0.8495(2) 0.4297(2) 0.34915(11) 0.075(2) Uani 1 1 d . . .
H41 H 0.8151 0.4435 0.3567 0.112 Uiso 1 1 calc R . .
H42 H 0.8611 0.3981 0.3602 0.112 Uiso 1 1 calc R . .
H43 H 0.8446 0.4192 0.3294 0.112 Uiso 1 1 calc R . .
C31 C 0.6924(2) 0.41173(18) 0.28819(10) 0.0503(17) Uani 1 1 d . . .
C32 C 0.6981(2) 0.3756(2) 0.31255(11) 0.0620(19) Uani 1 1 d . . .
H44 H 0.7377 0.3752 0.3173 0.074 Uiso 1 1 calc R . .
C33 C 0.6817(2) 0.3152(2) 0.30741(11) 0.075(2) Uani 1 1 d . . .
C34 C 0.6335(2) 0.4177(2) 0.28199(11) 0.081(2) Uani 1 1 d . . .
H45 H 0.6140 0.4265 0.2994 0.122 Uiso 1 1 calc R . .
H46 H 0.6194 0.3836 0.2742 0.122 Uiso 1 1 calc R . .
H47 H 0.6282 0.4469 0.2682 0.122 Uiso 1 1 calc R . .
C35 C 0.7228(2) 0.3981(2) 0.26278(11) 0.071(2) Uani 1 1 d . . .
H48 H 0.7616 0.3956 0.2673 0.106 Uiso 1 1 calc R . .
H49 H 0.7172 0.4264 0.2485 0.106 Uiso 1 1 calc R . .
H50 H 0.7102 0.3631 0.2554 0.106 Uiso 1 1 calc R . .
C36 C 0.6987(2) 0.5481(3) 0.39856(11) 0.084(2) Uani 1 1 d . . .
C37 C 0.6504(3) 0.5174(3) 0.40415(13) 0.098(3) Uani 1 1 d . . .
H51 H 0.6173 0.5382 0.3984 0.117 Uiso 1 1 calc R . .
C38 C 0.6449(4) 0.4962(3) 0.43596(12) 0.123(3) Uani 1 1 d . . .
C39 C 0.7512(3) 0.5232(3) 0.40910(11) 0.108(3) Uani 1 1 d . . .
H52 H 0.7815 0.5480 0.4052 0.162 Uiso 1 1 calc R . .
H53 H 0.7575 0.4885 0.3994 0.162 Uiso 1 1 calc R . .
H54 H 0.7486 0.5169 0.4295 0.162 Uiso 1 1 calc R . .
C40 C 0.6976(3) 0.6043(3) 0.41231(11) 0.099(3) Uani 1 1 d . . .
H55 H 0.7322 0.6228 0.4089 0.149 Uiso 1 1 calc R . .
H56 H 0.6919 0.6004 0.4327 0.149 Uiso 1 1 calc R . .
H57 H 0.6679 0.6257 0.4042 0.149 Uiso 1 1 calc R . .
C41 C 0.5363(2) 0.5830(2) 0.30176(10) 0.066(2) Uani 1 1 d . . .
C42 C 0.4960(2) 0.62679(19) 0.30762(11) 0.0648(18) Uani 1 1 d . . .
H58 H 0.5063 0.6471 0.3251 0.078 Uiso 1 1 calc R . .
C43 C 0.4384(3) 0.6021(3) 0.31082(17) 0.124(3) Uani 1 1 d . . .
C44 C 0.52465(19) 0.5463(2) 0.27655(11) 0.071(2) Uani 1 1 d . . .
H59 H 0.5537 0.5193 0.2747 0.107 Uiso 1 1 calc R . .
H60 H 0.5229 0.5683 0.2593 0.107 Uiso 1 1 calc R . .
H61 H 0.4898 0.5278 0.2794 0.107 Uiso 1 1 calc R . .
C45 C 0.5459(3) 0.5491(2) 0.32904(13) 0.097(3) Uani 1 1 d . . .
H62 H 0.5531 0.5737 0.3449 0.146 Uiso 1 1 calc R . .
H63 H 0.5771 0.5250 0.3263 0.146 Uiso 1 1 calc R . .
H64 H 0.5135 0.5274 0.3331 0.146 Uiso 1 1 calc R . .
C46 C 0.6334(2) 0.7787(2) 0.23183(11) 0.0603(18) Uani 1 1 d . . .
C47 C 0.5829(2) 0.7592(2) 0.21838(10) 0.0626(18) Uani 1 1 d . . .
H65 H 0.5931 0.7276 0.2061 0.075 Uiso 1 1 calc R . .
C48 C 0.5575(2) 0.8031(2) 0.19870(12) 0.0629(19) Uani 1 1 d . . .
C49 C 0.6246(2) 0.8261(2) 0.25066(12) 0.080(2) Uani 1 1 d . . .
H66 H 0.5951 0.8181 0.2639 0.121 Uiso 1 1 calc R . .
H67 H 0.6150 0.8580 0.2393 0.121 Uiso 1 1 calc R . .
H68 H 0.6580 0.8336 0.2612 0.121 Uiso 1 1 calc R . .
C50 C 0.6765(2) 0.7866(2) 0.21037(10) 0.0801(19) Uani 1 1 d . . .
H69 H 0.6791 0.7540 0.1985 0.120 Uiso 1 1 calc R . .
H70 H 0.7113 0.7929 0.2198 0.120 Uiso 1 1 calc R . .
H71 H 0.6675 0.8180 0.1985 0.120 Uiso 1 1 calc R . .
C51 C 0.6486(2) 0.7915(2) 0.34927(11) 0.077(2) Uani 1 1 d . . .
C52 C 0.6506(2) 0.7985(2) 0.38091(11) 0.071(2) Uani 1 1 d . . .
H72 H 0.6320 0.7663 0.3894 0.086 Uiso 1 1 calc R . .
C53 C 0.6196(3) 0.8477(3) 0.38976(11) 0.086(2) Uani 1 1 d . . .
C54 C 0.6697(3) 0.8433(2) 0.33564(11) 0.087(2) Uani 1 1 d . . .
H73 H 0.6687 0.8395 0.3150 0.130 Uiso 1 1 calc R . .
H74 H 0.7072 0.8498 0.3417 0.130 Uiso 1 1 calc R . .
H75 H 0.6469 0.8740 0.3414 0.130 Uiso 1 1 calc R . .
C55 C 0.5949(2) 0.7770(3) 0.33633(14) 0.148(3) Uani 1 1 d . . .
H76 H 0.5988 0.7746 0.3158 0.222 Uiso 1 1 calc R . .
H77 H 0.5680 0.8049 0.3410 0.222 Uiso 1 1 calc R . .
H78 H 0.5827 0.7418 0.3437 0.222 Uiso 1 1 calc R . .
C56 C 0.8735(2) 0.68971(18) 0.38809(12) 0.071(2) Uani 1 1 d . F .
C57 C 0.8785(2) 0.7472(3) 0.39716(11) 0.120(3) Uani 1 1 d D . .
H79 H 0.8949 0.7694 0.3816 0.144 Uiso 1 1 calc R F .
C58 C 0.91450(16) 0.7525(3) 0.42516(10) 0.136(3) Uani 1 1 d D F .
C59 C 0.8532(4) 0.6522(3) 0.40863(16) 0.176(4) Uani 1 1 d . . .
H80 H 0.8179 0.6649 0.4156 0.264 Uiso 1 1 calc R F .
H81 H 0.8788 0.6498 0.4244 0.264 Uiso 1 1 calc R . .
H82 H 0.8490 0.6163 0.3999 0.264 Uiso 1 1 calc R . .
C60 C 0.9301(3) 0.6747(4) 0.37579(16) 0.166(4) Uani 1 1 d . . .
H83 H 0.9299 0.6367 0.3696 0.249 Uiso 1 1 calc R F .
H84 H 0.9579 0.6797 0.3904 0.249 Uiso 1 1 calc R . .
H85 H 0.9382 0.6983 0.3596 0.249 Uiso 1 1 calc R . .
O25 O 0.9490(2) 0.7768(2) 0.32568(12) 0.151(3) Uani 1 1 d . . .
O26 O 0.5748(2) 0.6548(2) 0.37878(10) 0.147(2) Uani 1 1 d . . .
O27 O 0.6635(2) 0.9133(2) 0.16502(13) 0.1607(15) Uani 1 1 d U . .
C61 C 0.6256(4) 0.9392(3) 0.1871(2) 0.1545(12) Uani 1 1 d U . .
C62 C 0.6711(4) 0.9625(4) 0.2105(2) 0.189(3) Uani 1 1 d U . .
H86 H 0.7078 0.9579 0.2028 0.283 Uiso 1 1 calc R . .
H87 H 0.6677 0.9422 0.2282 0.283 Uiso 1 1 calc R . .
H88 H 0.6643 1.0012 0.2140 0.283 Uiso 1 1 calc R . .
O28 O 0.5837(2) 0.9345(2) 0.18560(11) 0.1360(14) Uani 1 1 d U . .
O29 O 0.49924(16) 0.89134(16) 0.10115(7) 0.0811(15) Uani 1 1 d . . .
O30 O 0.48766(14) 0.89064(13) 0.16247(7) 0.0607(12) Uani 1 1 d . . .
O31 O 0.6608(2) 0.81475(19) 0.12869(11) 0.149(2) Uani 1 1 d . . .
O32 O 0.5448(2) 0.78644(18) 0.11841(10) 0.160(2) Uani 1 1 d . . .
O33 O 0.42821(16) 0.97597(16) 0.11103(8) 0.0856(12) Uiso 1 1 d . . .
La2 La 0.92901(16) 1.03236(16) 0.29266(8) 0.1031(11) Uiso 0.13 1 d P A 1
La6 La 1.22075(17) 0.65052(17) 0.25807(9) 0.1584(14) Uiso 0.17 1 d P . 1
La3 La 0.86137(19) 1.06581(19) 0.23385(10) 0.1332(15) Uiso 0.13 1 d P B 2
La4 La 0.9555(2) 1.0424(2) 0.23922(9) 0.1420(17) Uiso 0.13 1 d P D 3
La5 La 0.8830(2) 1.0543(2) 0.26727(12) 0.173(2) Uiso 0.13 1 d P E 4
O34 O 0.7866(4) 0.6802(4) 0.0752(2) 0.273(4) Uiso 1 1 d . . .
La7 La 0.8284(2) 0.7713(2) 0.49071(10) 0.1926(18) Uiso 0.17 1 d P F 2
La8 La 0.8567(3) 0.8188(3) 0.48419(14) 0.271(3) Uiso 0.17 1 d P . 3
O35 O 0.7846(2) 0.4889(2) 0.12865(12) 0.146(2) Uiso 1 1 d . . .
O36 O 0.4868(2) 0.8135(2) 0.28408(12) 0.157(2) Uiso 1 1 d . . .
O37 O 0.5063(2) 0.9326(2) 0.23110(10) 0.1190(16) Uiso 1 1 d . . .
O38 O 0.7559(3) 0.8678(3) 0.11849(14) 0.183(3) Uiso 1 1 d . . .
O39 O 0.6846(3) 0.7138(3) 0.14255(16) 0.200(3) Uiso 1 1 d . . .
O40 O 0.5138(4) 0.7439(4) 0.38097(19) 0.254(4) Uiso 1 1 d . . .
O41 O 0.4830(4) 0.6729(4) 0.19973(19) 0.253(4) Uiso 1 1 d . . .
O42 O 0.5275(4) 0.4651(4) 0.4023(2) 0.287(5) Uiso 1 1 d . . .
O43 O 0.5330(3) 0.6993(2) 0.15254(17) 0.244(4) Uiso 1 1 d D . .
O44 O 0.7805(4) 0.6799(4) 0.47163(19) 0.259(4) Uiso 1 1 d . . .
O45 O 0.5261(4) 0.9181(4) 0.29250(19) 0.274(4) Uiso 1 1 d . . .
O46 O 0.8387(7) 0.9049(6) 0.1741(3) 0.480(9) Uiso 1 1 d . . .
O47 O 0.5012(6) 0.6080(3) 0.1338(3) 0.526(10) Uiso 1 1 d D . .
O48 O 0.8122(4) 0.8860(5) 0.4103(2) 0.317(5) Uiso 1 1 d . . .
O49 O 0.7084(4) 0.7658(4) 0.4517(2) 0.275(4) Uiso 1 1 d . . .
O50 O 0.7260(4) 0.9016(4) 0.4488(2) 0.298(5) Uiso 1 1 d . . .
O51 O 0.4596(6) 0.7689(6) 0.0869(3) 0.416(8) Uiso 1 1 d . . .
O52 O 0.6147(5) 0.4929(5) 0.5042(3) 0.345(6) Uiso 1 1 d . . .
O53 O 0.6316(4) 0.6329(4) 0.1182(2) 0.302(5) Uiso 1 1 d . . .
O54 O 0.6397(4) 0.9508(4) 0.2898(2) 0.276(4) Uiso 1 1 d . . .
O55 O 0.6252(3) 0.7408(3) 0.07124(18) 0.369(6) Uiso 1 1 d D . .
O56 O 0.8158(2) 0.3019(4) 0.2095(2) 0.575(12) Uiso 1 1 d . . .
O57 O 0.6809(6) 0.6243(6) 0.4834(3) 0.432(8) Uiso 1 1 d . . .

loop_
_atom_site_aniso_label
_atom_site_aniso_U_11
_atom_site_aniso_U_22
_atom_site_aniso_U_33
_atom_site_aniso_U_23
_atom_site_aniso_U_13
_atom_site_aniso_U_12
Ag1 0.0766(3) 0.0707(3) 0.0672(3) 0.0025(2) 0.0108(2) 0.0076(3)
Ag2 0.0704(3) 0.0697(3) 0.0583(2) -0.0056(2) 0.0041(2) 0.0049(2)
Ag3 0.0774(3) 0.0958(4) 0.0593(2) 0.0021(3) -0.0092(2) -0.0079(3)
Ag4 0.0706(3) 0.0631(3) 0.0580(2) -0.0002(2) 0.0011(2) 0.0046(2)
Ag5 0.0859(3) 0.0635(3) 0.0604(2) -0.0012(2) 0.0036(2) 0.0093(3)
Ag6 0.0934(4) 0.1015(4) 0.0875(3) -0.0080(3) 0.0042(3) 0.0150(3)
Ag7 0.0872(3) 0.0785(3) 0.0599(2) 0.0012(2) -0.0041(2) 0.0094(3)
Ag8 0.0934(3) 0.0640(3) 0.0812(3) 0.0021(3) -0.0070(3) 0.0011(3)
Pd1 0.0611(3) 0.0666(3) 0.0485(2) -0.0081(2) -0.0022(2) 0.0051(2)
Pd2 0.0875(3) 0.0655(3) 0.0859(3) 0.0145(3) 0.0192(3) 0.0025(3)
Pd3 0.0586(3) 0.0623(3) 0.0571(2) 0.0011(2) -0.0076(2) -0.0049(2)
Pd4 0.0723(3) 0.0603(3) 0.0562(2) 0.0065(2) -0.0019(2) 0.0018(2)
Pd5 0.0645(3) 0.0595(3) 0.0583(2) 0.0081(2) 0.0093(2) 0.0142(2)
Pd6 0.0664(3) 0.0672(3) 0.0676(2) -0.0213(2) -0.0117(2) 0.0125(2)
I1 0.0651(2) 0.0545(2) 0.04849(17) -0.00042(16) 0.00241(17) 0.00648(18)
La1 0.0676(2) 0.0590(2) 0.0748(2) 0.00830(18) 0.00298(19) 0.00450(19)
S1 0.0553(9) 0.0734(10) 0.0522(7) -0.0047(7) -0.0031(7) 0.0098(8)
S2 0.0662(9) 0.0607(9) 0.0533(7) -0.0115(7) 0.0007(7) 0.0135(8)
S3 0.0768(10) 0.0811(10) 0.0522(7) 0.0134(8) 0.0118(7) -0.0022(9)
S4 0.1047(13) 0.0523(10) 0.0878(10) -0.0037(8) 0.0051(10) 0.0047(9)
S5 0.0801(10) 0.0602(9) 0.0607(8) 0.0078(7) -0.0010(8) 0.0011(8)
S6 0.0531(8) 0.0590(9) 0.0550(7) 0.0061(7) -0.0024(7) 0.0079(7)
S7 0.0659(9) 0.0590(9) 0.0528(7) 0.0059(7) -0.0054(7) 0.0017(8)
S8 0.0967(11) 0.0599(9) 0.0471(7) 0.0035(7) 0.0086(8) 0.0113(8)
S9 0.0665(9) 0.0593(9) 0.0574(8) 0.0119(7) 0.0084(7) 0.0049(8)
S10 0.0714(9) 0.0579(9) 0.0571(8) 0.0091(7) 0.0014(7) 0.0124(8)
S11 0.0739(9) 0.0545(8) 0.0469(7) -0.0077(7) -0.0044(7) 0.0075(8)
S12 0.0718(10) 0.0616(9) 0.0694(9) -0.0083(8) -0.0082(8) 0.0105(8)
O1 0.077(3) 0.160(4) 0.084(3) -0.047(3) -0.027(2) 0.015(3)
O2 0.131(3) 0.190(5) 0.091(3) 0.017(3) -0.075(2) 0.027(3)
O3 0.099(3) 0.108(3) 0.096(3) -0.038(2) 0.031(2) -0.005(3)
O4 0.177(4) 0.200(4) 0.168(4) -0.100(3) -0.082(3) 0.139(3)
O5 0.082(3) 0.119(3) 0.089(3) 0.007(3) -0.001(2) -0.039(3)
O6 0.092(3) 0.240(5) 0.082(3) 0.062(3) -0.004(3) -0.040(3)
O9 0.138(3) 0.253(3) 0.216(3) 0.076(3) -0.061(3) -0.087(3)
O10 0.156(4) 0.228(4) 0.258(5) 0.067(4) -0.014(4) -0.080(4)
O11 0.063(2) 0.067(2) 0.070(2) -0.0133(19) 0.0046(19) -0.016(2)
O12 0.072(3) 0.080(3) 0.102(3) 0.000(2) -0.019(2) 0.001(2)
O13 0.095(3) 0.055(2) 0.105(3) 0.007(2) -0.043(2) -0.021(2)
O14 0.098(3) 0.055(2) 0.135(3) -0.020(2) 0.002(3) -0.013(2)
O15 0.227(5) 0.102(3) 0.071(3) 0.032(2) 0.028(3) 0.050(4)
O16 0.244(5) 0.189(5) 0.063(2) 0.012(3) 0.078(3) 0.063(4)
O17 0.072(3) 0.206(6) 0.213(6) -0.010(5) -0.036(4) -0.019(4)
O18 0.143(4) 0.181(5) 0.282(6) 0.089(5) 0.125(4) 0.014(4)
O19 0.082(3) 0.072(2) 0.079(2) 0.026(2) -0.013(2) 0.0388(19)
O20 0.088(3) 0.079(3) 0.069(2) 0.034(2) 0.015(2) 0.023(2)
O21 0.129(4) 0.091(3) 0.116(3) -0.056(2) -0.028(3) 0.032(3)
O22 0.088(3) 0.109(3) 0.088(3) -0.009(2) 0.022(2) 0.047(2)
O23 0.190(5) 0.195(5) 0.145(4) -0.081(4) -0.069(4) 0.046(4)
O24 0.057(2) 0.126(4) 0.191(4) 0.002(3) -0.056(3) 0.026(3)
N1 0.094(3) 0.091(3) 0.058(3) -0.011(3) -0.006(3) 0.041(3)
N2 0.061(3) 0.081(3) 0.066(3) -0.024(2) 0.015(2) -0.006(3)
N3 0.155(5) 0.089(4) 0.076(3) 0.027(3) 0.026(4) 0.011(4)
N4 0.155(5) 0.061(3) 0.133(4) 0.017(3) 0.069(4) -0.001(3)
N5 0.053(3) 0.092(4) 0.078(3) 0.017(3) -0.018(2) -0.016(3)
N6 0.045(2) 0.064(3) 0.059(2) 0.016(2) 0.001(2) -0.004(2)
N7 0.107(3) 0.036(2) 0.063(3) 0.009(2) -0.024(3) -0.027(2)
N8 0.121(4) 0.078(3) 0.073(3) 0.058(2) 0.020(3) 0.019(3)
N9 0.090(4) 0.071(3) 0.124(4) -0.003(3) 0.027(3) 0.027(3)
N10 0.071(3) 0.044(3) 0.096(3) -0.001(2) -0.018(3) 0.012(2)
N11 0.081(3) 0.100(3) 0.057(3) -0.039(2) 0.003(2) 0.011(3)
N12 0.076(3) 0.099(4) 0.153(4) -0.050(4) -0.042(3) 0.025(3)
C1 0.065(4) 0.091(4) 0.048(3) 0.025(3) -0.007(3) 0.039(3)
C2 0.063(4) 0.103(5) 0.057(3) -0.018(3) 0.019(3) -0.008(3)
C3 0.076(4) 0.110(5) 0.089(4) -0.043(4) 0.030(3) -0.013(4)
C4 0.087(4) 0.105(5) 0.040(3) 0.004(3) 0.005(3) -0.006(4)
C5 0.086(5) 0.118(5) 0.130(5) 0.037(4) -0.025(4) 0.034(4)
C6 0.038(3) 0.045(3) 0.087(3) -0.031(3) -0.014(3) 0.017(2)
C7 0.051(3) 0.040(3) 0.088(4) -0.021(3) 0.000(3) 0.019(3)
C8 0.134(6) 0.068(4) 0.075(4) -0.046(3) 0.014(4) -0.005(4)
C9 0.086(4) 0.122(5) 0.066(3) -0.006(3) 0.053(3) 0.027(4)
C10 0.094(5) 0.245(9) 0.058(4) -0.027(5) -0.006(4) -0.042(6)
C11 0.084(4) 0.124(4) 0.054(3) 0.037(3) 0.032(3) 0.070(3)
C12 0.073(5) 0.233(9) 0.072(4) 0.003(5) 0.019(4) 0.004(6)
C13 0.069(4) 0.161(6) 0.058(3) 0.001(4) -0.040(3) 0.024(4)
C14 0.070(4) 0.163(6) 0.049(3) 0.055(3) 0.036(3) 0.040(4)
C15 0.113(5) 0.098(5) 0.042(3) -0.023(3) 0.039(3) -0.009(4)
C16 0.125(5) 0.086(5) 0.071(4) -0.004(4) 0.016(4) 0.008(4)
C17 0.098(5) 0.043(4) 0.225(8) 0.000(5) 0.029(6) -0.014(4)
C19 0.143(6) 0.096(5) 0.120(5) 0.026(4) 0.046(5) 0.052(4)
C20 0.130(6) 0.143(7) 0.201(8) -0.054(6) 0.060(6) -0.055(5)
C21 0.120(5) 0.059(4) 0.083(4) 0.003(3) 0.029(4) -0.016(4)
C22 0.086(4) 0.102(5) 0.077(4) -0.009(4) -0.023(3) -0.042(4)
C23 0.145(3) 0.247(3) 0.222(3) 0.073(3) -0.060(3) -0.090(3)
C24 0.090(5) 0.117(5) 0.065(3) -0.008(4) -0.004(4) 0.006(4)
C25 0.131(6) 0.032(3) 0.197(7) 0.034(4) 0.059(5) 0.015(4)
C26 0.081(4) 0.066(4) 0.046(3) 0.008(3) 0.009(3) 0.001(3)
C27 0.041(3) 0.058(3) 0.074(3) -0.001(3) -0.010(3) 0.019(3)
C28 0.073(4) 0.063(4) 0.084(4) 0.010(3) 0.008(3) 0.014(3)
C29 0.037(3) 0.098(4) 0.059(3) 0.019(3) -0.006(3) -0.010(3)
C30 0.098(4) 0.067(4) 0.059(3) 0.010(3) 0.014(3) -0.014(3)
C31 0.071(3) 0.030(3) 0.050(3) -0.014(2) -0.010(3) 0.004(3)
C32 0.051(3) 0.057(3) 0.078(3) -0.004(3) -0.027(3) -0.007(3)
C33 0.090(4) 0.060(4) 0.074(3) 0.005(3) -0.038(3) 0.005(3)
C34 0.118(5) 0.056(4) 0.071(3) 0.010(3) -0.033(3) -0.001(4)
C35 0.078(4) 0.053(4) 0.081(4) -0.006(3) 0.013(3) -0.012(3)
C36 0.091(4) 0.102(4) 0.058(3) -0.020(3) -0.009(3) 0.041(4)
C37 0.109(5) 0.088(5) 0.095(4) -0.015(4) 0.053(4) -0.010(4)
C38 0.212(8) 0.114(6) 0.043(3) 0.005(4) 0.042(4) 0.007(6)
C39 0.136(6) 0.138(6) 0.049(3) 0.013(4) -0.009(4) -0.023(5)
C40 0.129(6) 0.124(6) 0.045(3) 0.010(4) 0.021(4) 0.027(5)
C41 0.052(3) 0.090(4) 0.055(3) 0.004(3) 0.014(3) 0.010(3)
C42 0.076(4) 0.037(3) 0.082(3) 0.029(3) 0.021(3) 0.032(3)
C43 0.097(4) 0.071(5) 0.203(6) 0.013(5) 0.099(4) 0.009(4)
C44 0.027(3) 0.090(4) 0.097(4) -0.017(4) -0.016(3) -0.008(3)
C45 0.102(5) 0.059(4) 0.132(5) 0.038(4) 0.027(4) -0.001(4)
C46 0.059(3) 0.058(3) 0.064(3) 0.000(3) -0.004(3) 0.032(3)
C47 0.068(4) 0.066(3) 0.053(3) 0.035(3) 0.001(3) 0.015(3)
C48 0.036(3) 0.045(3) 0.107(4) -0.025(3) -0.008(3) 0.006(3)
C49 0.078(4) 0.070(4) 0.094(4) 0.025(3) -0.020(4) 0.012(3)
C50 0.102(4) 0.062(3) 0.077(3) 0.050(3) -0.054(3) -0.030(3)
C51 0.073(4) 0.102(5) 0.055(3) 0.002(3) -0.012(3) 0.026(4)
C52 0.083(4) 0.058(3) 0.073(3) -0.031(3) -0.003(3) 0.006(3)
C53 0.090(4) 0.108(5) 0.059(3) -0.014(3) -0.017(3) 0.037(4)
C54 0.134(5) 0.061(4) 0.065(3) 0.014(3) 0.029(4) 0.024(4)
C55 0.098(4) 0.225(7) 0.121(5) -0.092(5) -0.061(4) 0.101(4)
C56 0.103(4) 0.010(3) 0.101(4) -0.004(3) 0.041(3) 0.007(3)
C57 0.086(4) 0.131(6) 0.143(5) 0.032(5) -0.087(3) -0.017(4)
C58 0.093(4) 0.142(5) 0.173(7) -0.040(5) -0.044(5) 0.091(4)
C59 0.277(10) 0.105(6) 0.147(6) -0.053(5) -0.093(6) -0.001(7)
C60 0.127(5) 0.222(8) 0.148(6) -0.025(6) -0.063(5) 0.108(5)
O25 0.128(4) 0.167(5) 0.159(5) -0.007(4) -0.006(4) -0.057(4)
O26 0.161(4) 0.160(5) 0.121(3) 0.016(4) 0.067(3) 0.022(4)
O27 0.138(3) 0.144(3) 0.200(3) 0.040(2) -0.042(2) 0.019(2)
C61 0.146(2) 0.139(2) 0.179(2) 0.046(2) -0.046(2) 0.001(2)
C62 0.203(5) 0.161(5) 0.203(5) 0.045(5) -0.048(5) -0.020(5)
O28 0.124(2) 0.131(2) 0.153(2) 0.047(2) -0.055(2) -0.007(2)
O29 0.080(3) 0.093(3) 0.070(2) 0.008(2) -0.009(2) -0.014(2)
O30 0.062(2) 0.049(2) 0.071(2) 0.0054(18) 0.0020(19) -0.0005(18)
O31 0.184(4) 0.119(3) 0.143(4) 0.058(3) 0.062(3) 0.084(3)
O32 0.270(5) 0.068(3) 0.141(3) 0.004(3) -0.124(3) -0.020(4)

loop_
_atom_type_symbol
_atom_type_description
_atom_type_scat_dispersion_real
_atom_type_scat_dispersion_imag
_atom_type_scat_source
La La -0.2871 2.4523 'International Tables Vol C Tables 4.2.6.8 and 6.1.1.4'
Pd Pd -0.9988 1.0072 'International Tables Vol C Tables 4.2.6.8 and 6.1.1.4'
Ag Ag -0.8971 1.1015 'International Tables Vol C Tables 4.2.6.8 and 6.1.1.4'
I I -0.4742 1.8119 'International Tables Vol C Tables 4.2.6.8 and 6.1.1.4'
C C 0.0033 0.0016 'International Tables Vol C Tables 4.2.6.8 and 6.1.1.4'
N N 0.0061 0.0033 'International Tables Vol C Tables 4.2.6.8 and 6.1.1.4'
S S 0.1246 0.1234 'International Tables Vol C Tables 4.2.6.8 and 6.1.1.4'
O O 0.0106 0.0060 'International Tables Vol C Tables 4.2.6.8 and 6.1.1.4'
H H 0.0000 0.0000 'International Tables Vol C Tables 4.2.6.8 and 6.1.1.4'

loop_
_geom_angle_atom_site_label_1
_geom_angle_atom_site_label_2
_geom_angle_atom_site_label_3
_geom_angle
_geom_angle_site_symmetry_1
_geom_angle_site_symmetry_3
S10 Ag1 S3 118.84(5) . .
S10 Ag1 S1 121.97(5) . .
S3 Ag1 S1 117.19(5) . .
S10 Ag1 I1 85.21(3) . .
S3 Ag1 I1 82.29(4) . .
S1 Ag1 I1 88.31(3) . .
S5 Ag2 S2 126.18(5) . .
S5 Ag2 S3 115.07(5) . .
S2 Ag2 S3 118.67(5) . .
S5 Ag2 I1 90.80(4) . .
S2 Ag2 I1 94.66(4) . .
S3 Ag2 I1 86.98(4) . .
S6 Ag3 S2 126.18(5) . .
S6 Ag3 S7 116.10(5) . .
S2 Ag3 S7 113.49(5) . .
S7 Ag4 S9 118.31(5) . .
S7 Ag4 S1 116.82(5) . .
S9 Ag4 S1 124.80(5) . .
S7 Ag4 I1 87.25(4) . .
S9 Ag4 I1 91.62(4) . .
S1 Ag4 I1 93.60(4) . .
S4 Ag5 S11 120.99(5) . .
S4 Ag5 S10 125.59(5) . .
S11 Ag5 S10 113.39(5) . .
S4 Ag5 I1 92.20(4) . .
S11 Ag5 I1 89.37(3) . .
S10 Ag5 I1 89.85(3) . .
O25 Ag6 S5 104.52(14) . .
O25 Ag6 S4 99.72(14) . .
S5 Ag6 S4 112.43(5) . .
O25 Ag6 S12 104.34(14) . .
S5 Ag6 S12 117.45(5) . .
S4 Ag6 S12 115.58(6) . .
S8 Ag7 S6 124.36(5) . .
S8 Ag7 S12 118.66(5) . .
S6 Ag7 S12 116.91(5) . .
S8 Ag7 I1 91.53(3) . .
S6 Ag7 I1 91.75(3) . .
S12 Ag7 I1 89.26(4) . .
S11 Ag8 S8 117.92(5) . .
S11 Ag8 O26 103.87(13) . .
S8 Ag8 O26 105.56(13) . .
S11 Ag8 S9 112.44(5) . .
S8 Ag8 S9 110.66(5) . .
O26 Ag8 S9 105.06(12) . .
N1 Pd1 N2 90.55(17) . .
N1 Pd1 S1 85.07(14) . .
N2 Pd1 S1 174.37(13) . .
N1 Pd1 S2 173.39(13) . .
N2 Pd1 S2 85.46(12) . .
S1 Pd1 S2 99.22(5) . .
N3 Pd2 N4 91.3(2) . .
N3 Pd2 S3 85.79(15) . .
N4 Pd2 S3 171.83(17) . .
N3 Pd2 S4 172.62(16) . .
N4 Pd2 S4 85.84(15) . .
S3 Pd2 S4 97.91(6) . .
N6 Pd3 N5 91.86(16) . .
N6 Pd3 S6 85.11(11) . .
N5 Pd3 S6 176.50(13) . .
N6 Pd3 S5 176.17(12) . .
N5 Pd3 S5 84.81(13) . .
S6 Pd3 S5 98.28(5) . .
N8 Pd4 N7 91.41(17) . .
N8 Pd4 S8 83.58(13) . .
N7 Pd4 S8 172.50(12) . .
N8 Pd4 S7 177.71(13) . .
N7 Pd4 S7 86.31(12) . .
S8 Pd4 S7 98.67(5) . .
N9 Pd5 N10 95.85(18) . .
N9 Pd5 S10 174.35(14) . .
N10 Pd5 S10 83.27(12) . .
N9 Pd5 S9 83.42(14) . .
N10 Pd5 S9 171.44(12) . .
S10 Pd5 S9 98.28(5) . .
N11 Pd6 N12 92.02(19) . .
N11 Pd6 S12 175.01(13) . .
N12 Pd6 S12 83.61(15) . .
N11 Pd6 S11 85.35(13) . .
N12 Pd6 S11 175.86(15) . .
S12 Pd6 S11 99.14(5) . .
Ag7 I1 Ag4 109.297(17) . .
Ag7 I1 Ag2 109.417(17) . .
Ag4 I1 Ag2 107.459(16) . .
Ag7 I1 Ag5 111.564(16) . .
Ag4 I1 Ag5 109.417(17) . .
Ag2 I1 Ag5 109.594(16) . .
Ag7 I1 Ag1 176.926(19) . .
Ag4 I1 Ag1 67.640(14) . .
Ag2 I1 Ag1 72.250(14) . .
Ag5 I1 Ag1 69.817(14) . .
O11 La1 O3 78.08(13) 5_675 4_655
O11 La1 O20 138.02(11) 5_675 .
O3 La1 O20 140.15(13) 4_655 .
O11 La1 O29 76.33(12) 5_675 .
O3 La1 O29 70.66(13) 4_655 .
O20 La1 O29 124.84(12) . .
O11 La1 O32 145.07(14) 5_675 .
O3 La1 O32 85.61(15) 4_655 .
O20 La1 O32 70.56(13) . .
O29 La1 O32 69.14(15) . .
O11 La1 O31 130.34(14) 5_675 .
O3 La1 O31 71.17(15) 4_655 .
O20 La1 O31 70.88(14) . .
O29 La1 O31 125.28(14) . .
O32 La1 O31 70.25(17) . .
O11 La1 O30 84.60(11) 5_675 .
O3 La1 O30 138.40(12) 4_655 .
O20 La1 O30 73.71(11) . .
O29 La1 O30 68.59(11) . .
O32 La1 O30 87.63(15) . .
O31 La1 O30 142.79(13) . .
O11 La1 O27 78.97(15) 5_675 .
O3 La1 O27 100.11(17) 4_655 .
O20 La1 O27 77.48(16) . .
O29 La1 O27 154.93(15) . .
O32 La1 O27 134.76(17) . .
O31 La1 O27 69.50(17) . .
O30 La1 O27 113.35(15) . .
O11 La1 O28 67.90(13) 5_675 .
O3 La1 O28 137.46(15) 4_655 .
O20 La1 O28 70.31(13) . .
O29 La1 O28 121.92(14) . .
O32 La1 O28 136.63(15) . .
O31 La1 O28 112.75(16) . .
O30 La1 O28 63.99(13) . .
O27 La1 O28 49.90(17) . .
O11 La1 C61 69.65(18) 5_675 .
O3 La1 C61 123.6(2) 4_655 .
O20 La1 C61 72.48(18) . .
O29 La1 C61 137.65(19) . .
O32 La1 C61 143.0(2) . .
O31 La1 C61 96.3(2) . .
O30 La1 C61 83.54(19) . .
O27 La1 C61 30.3(2) . .
O28 La1 C61 19.7(2) . .
C1 S1 Pd1 99.35(17) . .
C1 S1 Ag1 117.31(18) . .
Pd1 S1 Ag1 125.50(6) . .
C1 S1 Ag4 112.61(17) . .
Pd1 S1 Ag4 115.97(6) . .
Ag1 S1 Ag4 86.70(4) . .
C6 S2 Pd1 98.32(16) . .
C6 S2 Ag3 118.08(17) . .
Pd1 S2 Ag3 120.51(6) . .
C6 S2 Ag2 112.95(16) . .
Pd1 S2 Ag2 121.75(6) . .
Ag3 S2 Ag2 86.76(4) . .
C11 S3 Pd2 101.1(2) . .
C11 S3 Ag1 109.86(18) . .
Pd2 S3 Ag1 120.17(7) . .
C11 S3 Ag2 109.97(19) . .
Pd2 S3 Ag2 121.43(6) . .
Ag1 S3 Ag2 94.27(5) . .
C16 S4 Pd2 97.5(2) . .
C16 S4 Ag5 108.9(2) . .
Pd2 S4 Ag5 111.94(7) . .
C16 S4 Ag6 118.1(2) . .
Pd2 S4 Ag6 122.56(7) . .
Ag5 S4 Ag6 97.95(6) . .
C21 S5 Pd3 100.0(2) . .
C21 S5 Ag2 110.0(2) . .
Pd3 S5 Ag2 116.36(6) . .
C21 S5 Ag6 112.95(19) . .
Pd3 S5 Ag6 115.64(6) . .
Ag2 S5 Ag6 102.21(6) . .
C26 S6 Pd3 101.57(18) . .
C26 S6 Ag3 113.42(18) . .
Pd3 S6 Ag3 117.16(6) . .
C26 S6 Ag7 113.05(17) . .
Pd3 S6 Ag7 119.43(6) . .
Ag3 S6 Ag7 92.92(5) . .
C31 S7 Pd4 99.96(15) . .
C31 S7 Ag4 110.84(16) . .
Pd4 S7 Ag4 114.18(6) . .
C31 S7 Ag3 110.53(16) . .
Pd4 S7 Ag3 123.99(6) . .
Ag4 S7 Ag3 97.54(5) . .
C36 S8 Pd4 96.0(2) . .
C36 S8 Ag7 112.3(2) . .
Pd4 S8 Ag7 115.72(6) . .
C36 S8 Ag8 113.8(2) . .
Pd4 S8 Ag8 120.06(7) . .
Ag7 S8 Ag8 99.75(5) . .
C41 S9 Pd5 97.98(18) . .
C41 S9 Ag4 111.58(18) . .
Pd5 S9 Ag4 113.59(6) . .
C41 S9 Ag8 113.05(16) . .
Pd5 S9 Ag8 119.22(6) . .
Ag4 S9 Ag8 101.88(5) . .
C46 S10 Pd5 101.58(17) . .
C46 S10 Ag1 110.93(17) . .
Pd5 S10 Ag1 119.32(6) . .
C46 S10 Ag5 113.05(17) . .
Pd5 S10 Ag5 121.59(6) . .
Ag1 S10 Ag5 90.72(5) . .
C51 S11 Pd6 99.97(17) . .
C51 S11 Ag5 108.60(17) . .
Pd6 S11 Ag5 115.89(6) . .
C51 S11 Ag8 112.20(19) . .
Pd6 S11 Ag8 115.83(6) . .
Ag5 S11 Ag8 104.39(5) . .
C56 S12 Pd6 101.06(18) . .
C56 S12 Ag7 107.29(15) . .
Pd6 S12 Ag7 118.67(6) . .
C56 S12 Ag6 112.21(19) . .
Pd6 S12 Ag6 118.37(6) . .
Ag7 S12 Ag6 99.23(5) . .
C8 O3 La1 145.6(4) . 4_645
C18B O7B La3 146.6(5) . .
C18A O8A La2 139.5(6) . .
C23 O9 La6 117.5(4) . .
C28 O11 La1 137.0(4) . 5_765
C43 O17 La8 119.7(5) . 3_465
C48 O20 La1 139.9(3) . .
C58 O23 La8 159.5(5) . .
C58 O23 La7 165.6(5) . .
C2 N1 Pd1 115.9(3) . .
C7 N2 Pd1 115.3(3) . .
C12 N3 Pd2 114.1(4) . .
C17 N4 Pd2 115.4(4) . .
C22 N5 Pd3 114.6(3) . .
C27 N6 Pd3 113.2(3) . .
C32 N7 Pd4 112.3(3) . .
C37 N8 Pd4 119.1(4) . .
C42 N9 Pd5 117.8(3) . .
C47 N10 Pd5 113.3(3) . .
C52 N11 Pd6 118.9(3) . .
C57 N12 Pd6 115.9(4) . .
C2 C1 C4 113.4(5) . .
C2 C1 C5 111.7(5) . .
C4 C1 C5 111.3(4) . .
C2 C1 S1 105.6(4) . .
C4 C1 S1 110.2(3) . .
C5 C1 S1 104.1(4) . .
N1 C2 C1 113.1(4) . .
N1 C2 C3 112.3(5) . .
C1 C2 C3 109.6(4) . .
O2 C3 O1 124.5(6) . .
O2 C3 C2 122.5(6) . .
O1 C3 C2 112.9(5) . .
C7 C6 C10 114.7(5) . .
C7 C6 C9 114.5(4) . .
C10 C6 C9 111.6(4) . .
C7 C6 S2 106.5(3) . .
C10 C6 S2 102.9(4) . .
C9 C6 S2 105.4(3) . .
C6 C7 N2 112.4(4) . .
C6 C7 C8 114.1(4) . .
N2 C7 C8 107.6(4) . .
O4 C8 O3 129.9(6) . .
O4 C8 C7 116.1(5) . .
O3 C8 C7 113.3(5) . .
C15 C11 C14 114.4(5) . .
C15 C11 C12 113.0(5) . .
C14 C11 C12 113.1(5) . .
C15 C11 S3 108.3(4) . .
C14 C11 S3 106.2(3) . .
C12 C11 S3 100.4(3) . .
N3 C12 C11 107.5(4) . .
N3 C12 C13 107.1(5) . .
C11 C12 C13 105.7(5) . .
O5 C13 O6 129.4(4) . .
O5 C13 C12 123.3(4) . .
O6 C13 C12 107.2(4) . .
C20 C16 C19 107.2(6) . .
C20 C16 C17 115.8(6) . .
C19 C16 C17 112.8(5) . .
C20 C16 S4 105.4(5) . .
C19 C16 S4 111.1(5) . .
C17 C16 S4 104.2(4) . .
N4 C17 C16 111.8(5) . .
N4 C17 C18B 117.3(5) . .
C16 C17 C18B 117.7(5) . .
N4 C17 C18A 101.5(5) . .
C16 C17 C18A 100.8(5) . .
O8A C18A O7A 121.1(7) . .
O8A C18A C17 105.8(6) . .
O7A C18A C17 128.9(6) . .
O8B C18B O7B 124.9(7) . .
O8B C18B C17 124.1(6) . .
O7B C18B C17 105.1(6) . .
C22 C21 C25 116.7(5) . .
C22 C21 C24 112.1(5) . .
C25 C21 C24 110.6(5) . .
C22 C21 S5 104.0(4) . .
C25 C21 S5 105.4(4) . .
C24 C21 S5 107.2(4) . .
N5 C22 C21 108.6(4) . .
N5 C22 C23 109.6(4) . .
C21 C22 C23 109.0(5) . .
O9 C23 O10 130.7(6) . .
O9 C23 C22 114.1(5) . .
O10 C23 C22 113.1(5) . .
C29 C26 C27 110.9(4) . .
C29 C26 C30 110.7(4) . .
C27 C26 C30 113.7(4) . .
C29 C26 S6 110.6(4) . .
C27 C26 S6 104.5(3) . .
C30 C26 S6 106.3(3) . .
N6 C27 C26 109.8(4) . .
N6 C27 C28 108.3(4) . .
C26 C27 C28 115.3(4) . .
O11 C28 O12 131.1(5) . .
O11 C28 C27 117.9(5) . .
O12 C28 C27 110.9(5) . .
C35 C31 C32 117.5(4) . .
C35 C31 C34 111.2(4) . .
C32 C31 C34 108.1(4) . .
C35 C31 S7 109.4(3) . .
C32 C31 S7 104.8(3) . .
C34 C31 S7 105.0(3) . .
C31 C32 N7 113.7(4) . .
C31 C32 C33 115.5(4) . .
N7 C32 C33 108.5(4) . .
O13 C33 O14 124.3(5) . .
O13 C33 C32 117.9(5) . .
O14 C33 C32 117.5(5) . .
C37 C36 C39 115.7(5) . .
C37 C36 C40 112.5(5) . .
C39 C36 C40 104.0(5) . .
C37 C36 S8 110.6(4) . .
C39 C36 S8 108.0(4) . .
C40 C36 S8 105.3(4) . .
C36 C37 N8 104.1(5) . .
C36 C37 C38 114.5(6) . .
N8 C37 C38 105.6(5) . .
O15 C38 O16 125.6(6) . .
O15 C38 C37 120.9(6) . .
O16 C38 C37 112.5(6) . .
C42 C41 C44 116.7(4) . .
C42 C41 C45 109.5(4) . .
C44 C41 C45 111.2(5) . .
C42 C41 S9 105.9(4) . .
C44 C41 S9 109.2(3) . .
C45 C41 S9 103.4(4) . .
N9 C42 C41 106.0(4) . .
N9 C42 C43 109.9(5) . .
C41 C42 C43 110.0(4) . .
O17 C43 O18 131.1(7) . .
O17 C43 C42 121.8(7) . .
O18 C43 C42 107.1(6) . .
C47 C46 C50 110.4(4) . .
C47 C46 C49 113.2(4) . .
C50 C46 C49 114.4(4) . .
C47 C46 S10 102.6(3) . .
C50 C46 S10 107.1(3) . .
C49 C46 S10 108.2(4) . .
N10 C47 C46 115.2(4) . .
N10 C47 C48 108.5(4) . .
C46 C47 C48 111.7(4) . .
O19 C48 O20 124.7(5) . .
O19 C48 C47 118.0(5) . .
O20 C48 C47 117.2(4) . .
C55 C51 C52 117.5(5) . .
C55 C51 C54 109.2(5) . .
C52 C51 C54 108.4(5) . .
C55 C51 S11 106.8(4) . .
C52 C51 S11 105.9(4) . .
C54 C51 S11 108.8(4) . .
N11 C52 C53 112.3(4) . .
N11 C52 C51 111.8(4) . .
C53 C52 C51 110.8(5) . .
O21 C53 O22 125.5(6) . .
O21 C53 C52 119.3(6) . .
O22 C53 C52 115.2(5) . .
C59 C56 C57 116.6(5) . .
C59 C56 C60 114.5(6) . .
C57 C56 C60 105.1(5) . .
C59 C56 S12 108.5(5) . .
C57 C56 S12 105.2(4) . .
C60 C56 S12 106.1(4) . .
C56 C57 N12 106.4(5) . .
C56 C57 C58 111.3(5) . .
N12 C57 C58 109.3(4) . .
O24 C58 O23 131.9(5) . .
O24 C58 C57 114.8(4) . .
O23 C58 C57 110.6(4) . .
C61 O27 La1 90.5(4) . .
O28 C61 O27 120.4(8) . .
O28 C61 C62 138.4(9) . .
O27 C61 C62 100.6(6) . .
O28 C61 La1 61.4(5) . .
O27 C61 La1 59.2(4) . .
C62 C61 La1 159.7(6) . .
C61 O28 La1 99.0(6) . .
O50 La6 O44 157.1(4) 3_565 7_564
O50 La6 O9 72.7(3) 3_565 .
O44 La6 O9 87.2(3) 7_564 .
O50 La6 O49 79.8(3) 3_565 3_565
O44 La6 O49 86.0(3) 7_564 3_565
O9 La6 O49 79.5(2) . 3_565
O7B La3 La3 107.5(2) . 5_775
La7 La7 O23 136.3(3) 6_556 .
La7 La7 O44 113.1(2) 6_556 .
O23 La7 O44 85.7(3) . .
La8 La8 O23 170.0(3) 6_556 .
La8 La8 O17 100.8(3) 6_556 3_565
O23 La8 O17 85.9(3) . 3_565

loop_
_geom_bond_atom_site_label_1
_geom_bond_atom_site_label_2
_geom_bond_distance
_geom_bond_site_symmetry_2
Ag1 S10 2.4892(15) .
Ag1 S3 2.4902(17) .
Ag1 S1 2.5023(16) .
Ag1 I1 3.2571(6) .
Ag2 S5 2.5082(16) .
Ag2 S2 2.5289(15) .
Ag2 S3 2.5454(16) .
Ag2 I1 2.9931(6) .
Ag3 S6 2.4951(14) .
Ag3 S2 2.5052(14) .
Ag3 S7 2.5463(15) .
Ag4 S7 2.5444(15) .
Ag4 S9 2.5480(15) .
Ag4 S1 2.5631(14) .
Ag4 I1 2.9766(6) .
Ag5 S4 2.5175(19) .
Ag5 S11 2.5316(13) .
Ag5 S10 2.5502(15) .
Ag5 I1 2.9980(6) .
Ag6 O25 2.490(6) .
Ag6 S5 2.5424(16) .
Ag6 S4 2.5456(18) .
Ag6 S12 2.5596(16) .
Ag7 S8 2.5129(17) .
Ag7 S6 2.5470(15) .
Ag7 S12 2.5560(16) .
Ag7 I1 2.9614(6) .
Ag8 S11 2.5324(15) .
Ag8 S8 2.5449(16) .
Ag8 O26 2.563(5) .
Ag8 S9 2.5633(15) .
Pd1 N1 1.996(4) .
Pd1 N2 2.060(4) .
Pd1 S1 2.2547(15) .
Pd1 S2 2.2707(15) .
Pd2 N3 2.025(5) .
Pd2 N4 2.064(5) .
Pd2 S3 2.2655(17) .
Pd2 S4 2.2771(17) .
Pd3 N6 2.038(4) .
Pd3 N5 2.065(4) .
Pd3 S6 2.2782(15) .
Pd3 S5 2.2876(15) .
Pd4 N8 2.045(4) .
Pd4 N7 2.049(4) .
Pd4 S8 2.2564(15) .
Pd4 S7 2.2565(14) .
Pd5 N9 2.052(5) .
Pd5 N10 2.109(4) .
Pd5 S10 2.2629(15) .
Pd5 S9 2.2747(15) .
Pd6 N11 2.013(4) .
Pd6 N12 2.042(5) .
Pd6 S12 2.2580(16) .
Pd6 S11 2.2661(14) .
La1 O11 2.461(3) 5_675
La1 O3 2.478(4) 4_655
La1 O20 2.514(4) .
La1 O29 2.576(4) .
La1 O32 2.588(5) .
La1 O31 2.592(5) .
La1 O30 2.600(3) .
La1 O27 2.625(6) .
La1 O28 2.717(5) .
La1 C61 3.057(9) .
S1 C1 1.869(5) .
S2 C6 1.875(5) .
S3 C11 1.892(5) .
S4 C16 1.839(7) .
S5 C21 1.860(7) .
S6 C26 1.858(5) .
S7 C31 1.887(5) .
S8 C36 1.850(6) .
S9 C41 1.867(6) .
S10 C46 1.874(5) .
S11 C51 1.910(6) .
S12 C56 1.837(6) .
O1 C3 1.235(8) .
O2 C3 1.210(8) .
O3 C8 1.257(7) .
O3 La1 2.478(4) 4_645
O4 C8 1.241(8) .
O5 C13 1.194(5) .
O6 C13 1.235(6) .
O7A C18A 1.270(8) .
O7B C18B 1.253(8) .
O7B La3 2.857(9) .
O8A C18A 1.256(9) .
O8A La2 2.176(9) .
O8B C18B 1.250(8) .
O9 C23 1.220(6) .
O9 La6 2.740(7) .
O10 C23 1.225(6) .
O11 C28 1.154(7) .
O11 La1 2.461(3) 5_765
O12 C28 1.307(7) .
O13 C33 1.250(7) .
O14 C33 1.256(7) .
O15 C38 1.227(9) .
O16 C38 1.232(9) .
O17 C43 1.170(10) .
O17 La8 2.789(9) 3_465
O18 C43 1.369(10) .
O19 C48 1.247(6) .
O20 C48 1.260(6) .
O21 C53 1.197(8) .
O22 C53 1.328(7) .
O23 C58 1.212(6) .
O23 La8 2.374(8) .
O23 La7 2.600(6) .
O24 C58 1.182(5) .
N1 C2 1.435(7) .
N2 C7 1.493(6) .
N3 C12 1.523(9) .
N4 C17 1.403(9) .
N5 C22 1.503(7) .
N6 C27 1.493(6) .
N7 C32 1.499(7) .
N8 C37 1.459(8) .
N9 C42 1.476(7) .
N10 C47 1.408(6) .
N11 C52 1.484(7) .
N12 C57 1.569(7) .
C1 C2 1.451(7) .
C1 C4 1.517(8) .
C1 C5 1.678(8) .
C2 C3 1.612(8) .
C6 C7 1.464(7) .
C6 C10 1.533(8) .
C6 C9 1.581(7) .
C7 C8 1.574(8) .
C11 C15 1.551(8) .
C11 C14 1.590(8) .
C11 C12 1.608(10) .
C12 C13 1.614(6) .
C16 C20 1.344(10) .
C16 C19 1.484(10) .
C16 C17 1.581(10) .
C17 C18B 1.604(7) .
C17 C18A 1.604(6) .
C21 C22 1.547(8) .
C21 C25 1.556(8) .
C21 C24 1.561(8) .
C22 C23 1.590(7) .
C26 C29 1.507(7) .
C26 C27 1.550(7) .
C26 C30 1.618(8) .
C27 C28 1.608(7) .
C31 C35 1.456(7) .
C31 C32 1.462(7) .
C31 C34 1.486(8) .
C32 C33 1.560(8) .
C36 C37 1.435(9) .
C36 C39 1.515(9) .
C36 C40 1.529(9) .
C37 C38 1.599(8) .
C41 C42 1.490(7) .
C41 C44 1.524(7) .
C41 C45 1.555(8) .
C42 C43 1.551(8) .
C46 C47 1.476(7) .
C46 C50 1.481(7) .
C46 C49 1.483(7) .
C47 C48 1.559(7) .
C51 C55 1.501(8) .
C51 C52 1.508(7) .
C51 C54 1.520(8) .
C52 C53 1.491(8) .
C56 C59 1.430(9) .
C56 C57 1.484(8) .
C56 C60 1.555(9) .
C57 C58 1.599(7) .
O27 C61 1.541(11) .
C61 O28 1.041(10) .
C61 C62 1.674(13) .
La6 O50 2.416(11) 3_565
La6 O44 2.620(10) 7_564
La6 O49 2.820(11) 3_565
La3 La3 2.960(9) 5_775
La4 La4 1.022(8) 5_775
La5 La5 2.727(12) 5_775
La7 La7 2.172(10) 6_556
La7 O44 2.696(11) .
La8 La8 1.996(13) 6_556
La8 O17 2.790(9) 3_565
O44 La6 2.620(10) 8_645
O49 La6 2.820(11) 3_465
O50 La6 2.416(11) 3_465

loop_
_geom_hbond_atom_site_label_D
_geom_hbond_atom_site_label_H
_geom_hbond_atom_site_label_A
_geom_hbond_distance_DH
_geom_hbond_distance_HA
_geom_hbond_distance_DA
_geom_hbond_angle_DHA
_geom_hbond_site_symmetry_A
N1 H1A O35 0.92 2.05 2.924(7) 157.8 .
N1 H1B O13 0.92 2.19 2.980(6) 143.5 5_665
N2 H2A O13 0.92 2.37 3.183(6) 147.0 5_665
N2 H2B O35 0.92 2.47 3.251(7) 142.4 .
N3 H3A O46 0.92 2.18 3.026(16) 153.3 .
N3 H3B O15 0.92 2.25 2.965(8) 134.5 7_564
N4 H4A O15 0.92 2.11 2.933(7) 148.2 7_564
N4 H4A O52 0.92 2.63 3.236(14) 124.3 7_564
N4 H4B O7A 0.92 2.14 2.716(9) 119.5 .
N4 H4B O46 0.92 2.65 3.333(16) 131.5 .
N5 H5A O22 0.92 2.36 3.105(6) 137.9 3_565
N5 H5B O37 0.92 2.38 3.245(7) 156.3 5_765
N6 H6A O30 0.92 2.27 2.990(5) 135.2 5_765
N6 H6A O28 0.92 2.37 3.133(6) 139.9 5_765
N6 H6B O33 0.92 2.16 3.050(5) 161.9 5_765
N7 H7A O5 0.92 1.89 2.660(6) 140.0 8_645
N7 H7B O1 0.92 2.31 3.161(7) 154.5 5_665
N8 H8A O42 0.92 2.50 3.260(11) 140.1 .
N8 H8B O5 0.92 2.25 2.961(6) 133.8 8_645
N9 H9A O24 0.92 2.37 3.100(7) 136.4 3_465
N9 H9A O23 0.92 2.59 3.393(7) 145.6 3_465
N4 H4B O7A 0.92 2.14 2.716(9) 119.5 .
N4 H4B O7A 0.92 2.14 2.716(9) 119.5 .

loop_
_geom_torsion_atom_site_label_1
_geom_torsion_atom_site_label_2
_geom_torsion_atom_site_label_3
_geom_torsion_atom_site_label_4
_geom_torsion
_geom_torsion_site_symmetry_1
_geom_torsion_site_symmetry_4
S8 Ag7 I1 Ag4 -29.93(4) . .
S6 Ag7 I1 Ag4 94.52(4) . .
S12 Ag7 I1 Ag4 -148.58(4) . .
S8 Ag7 I1 Ag2 -147.35(4) . .
S6 Ag7 I1 Ag2 -22.90(4) . .
S12 Ag7 I1 Ag2 94.00(4) . .
S8 Ag7 I1 Ag5 91.21(4) . .
S6 Ag7 I1 Ag5 -144.34(4) . .
S12 Ag7 I1 Ag5 -27.44(4) . .
S7 Ag4 I1 Ag7 -30.82(4) . .
S9 Ag4 I1 Ag7 87.45(4) . .
S1 Ag4 I1 Ag7 -147.53(4) . .
S7 Ag4 I1 Ag2 87.83(3) . .
S9 Ag4 I1 Ag2 -153.91(3) . .
S1 Ag4 I1 Ag2 -28.89(4) . .
S7 Ag4 I1 Ag5 -153.25(3) . .
S9 Ag4 I1 Ag5 -34.98(4) . .
S1 Ag4 I1 Ag5 90.03(4) . .
S7 Ag4 I1 Ag1 149.47(3) . .
S9 Ag4 I1 Ag1 -92.26(3) . .
S1 Ag4 I1 Ag1 32.76(3) . .
S5 Ag2 I1 Ag7 -35.60(4) . .
S2 Ag2 I1 Ag7 90.80(4) . .
S3 Ag2 I1 Ag7 -150.66(4) . .
S5 Ag2 I1 Ag4 -154.17(4) . .
S2 Ag2 I1 Ag4 -27.76(4) . .
S3 Ag2 I1 Ag4 90.77(4) . .
S5 Ag2 I1 Ag5 87.02(4) . .
S2 Ag2 I1 Ag5 -146.57(3) . .
S3 Ag2 I1 Ag5 -28.04(4) . .
S5 Ag2 I1 Ag1 147.12(4) . .
S2 Ag2 I1 Ag1 -86.47(3) . .
S3 Ag2 I1 Ag1 32.06(4) . .
S4 Ag5 I1 Ag7 89.89(4) . .
S11 Ag5 I1 Ag7 -31.10(4) . .
S10 Ag5 I1 Ag7 -144.49(4) . .
S4 Ag5 I1 Ag4 -149.04(4) . .
S11 Ag5 I1 Ag4 89.97(4) . .
S10 Ag5 I1 Ag4 -23.42(4) . .
S4 Ag5 I1 Ag2 -31.45(4) . .
S11 Ag5 I1 Ag2 -152.44(4) . .
S10 Ag5 I1 Ag2 94.17(4) . .
S4 Ag5 I1 Ag1 -93.05(4) . .
S11 Ag5 I1 Ag1 145.96(4) . .
S10 Ag5 I1 Ag1 32.57(3) . .
S10 Ag1 I1 Ag4 88.68(4) . .
S3 Ag1 I1 Ag4 -151.33(4) . .
S1 Ag1 I1 Ag4 -33.60(3) . .
S10 Ag1 I1 Ag2 -153.13(4) . .
S3 Ag1 I1 Ag2 -33.15(4) . .
S1 Ag1 I1 Ag2 84.58(4) . .
S10 Ag1 I1 Ag5 -33.60(4) . .
S3 Ag1 I1 Ag5 86.38(4) . .
S1 Ag1 I1 Ag5 -155.89(4) . .
N1 Pd1 S1 C1 8.6(2) . .
S2 Pd1 S1 C1 -176.50(17) . .
N1 Pd1 S1 Ag1 -124.94(15) . .
S2 Pd1 S1 Ag1 49.99(8) . .
N1 Pd1 S1 Ag4 129.47(14) . .
S2 Pd1 S1 Ag4 -55.60(7) . .
S10 Ag1 S1 C1 67.06(19) . .
S3 Ag1 S1 C1 -129.22(19) . .
I1 Ag1 S1 C1 150.34(19) . .
S10 Ag1 S1 Pd1 -166.59(6) . .
S3 Ag1 S1 Pd1 -2.87(9) . .
I1 Ag1 S1 Pd1 -83.31(7) . .
S10 Ag1 S1 Ag4 -46.75(6) . .
S3 Ag1 S1 Ag4 116.98(5) . .
I1 Ag1 S1 Ag4 36.53(3) . .
S7 Ag4 S1 C1 112.3(2) . .
S9 Ag4 S1 C1 -64.5(2) . .
I1 Ag4 S1 C1 -159.00(19) . .
S7 Ag4 S1 Pd1 -1.23(8) . .
S9 Ag4 S1 Pd1 -178.00(6) . .
I1 Ag4 S1 Pd1 87.51(6) . .
S7 Ag4 S1 Ag1 -129.46(5) . .
S9 Ag4 S1 Ag1 53.77(6) . .
I1 Ag4 S1 Ag1 -40.72(4) . .
N2 Pd1 S2 C6 17.3(2) . .
S1 Pd1 S2 C6 -165.85(16) . .
N2 Pd1 S2 Ag3 -112.37(13) . .
S1 Pd1 S2 Ag3 64.48(7) . .
N2 Pd1 S2 Ag2 140.92(13) . .
S1 Pd1 S2 Ag2 -42.22(8) . .
S6 Ag3 S2 C6 73.17(19) . .
S7 Ag3 S2 C6 -131.04(18) . .
S6 Ag3 S2 Pd1 -166.52(6) . .
S7 Ag3 S2 Pd1 -10.73(9) . .
S6 Ag3 S2 Ag2 -41.19(7) . .
S7 Ag3 S2 Ag2 114.60(5) . .
S5 Ag2 S2 C6 -68.98(18) . .
S3 Ag2 S2 C6 107.50(18) . .
I1 Ag2 S2 C6 -163.40(17) . .
S5 Ag2 S2 Pd1 174.48(6) . .
S3 Ag2 S2 Pd1 -9.03(9) . .
I1 Ag2 S2 Pd1 80.07(6) . .
S5 Ag2 S2 Ag3 50.23(7) . .
S3 Ag2 S2 Ag3 -133.29(5) . .
I1 Ag2 S2 Ag3 -44.19(4) . .
N3 Pd2 S3 C11 13.0(2) . .
S4 Pd2 S3 C11 -173.45(18) . .
N3 Pd2 S3 Ag1 -108.02(18) . .
S4 Pd2 S3 Ag1 65.56(8) . .
N3 Pd2 S3 Ag2 134.85(18) . .
S4 Pd2 S3 Ag2 -51.57(8) . .
S10 Ag1 S3 C11 -128.9(2) . .
S1 Ag1 S3 C11 66.8(2) . .
I1 Ag1 S3 C11 150.9(2) . .
S10 Ag1 S3 Pd2 -12.35(9) . .
S1 Ag1 S3 Pd2 -176.60(6) . .
I1 Ag1 S3 Pd2 -92.52(6) . .
S10 Ag1 S3 Ag2 118.05(5) . .
S1 Ag1 S3 Ag2 -46.20(6) . .
I1 Ag1 S3 Ag2 37.88(3) . .
S5 Ag2 S3 C11 116.1(2) . .
S2 Ag2 S3 C11 -60.8(2) . .
I1 Ag2 S3 C11 -154.5(2) . .
S5 Ag2 S3 Pd2 -1.50(9) . .
S2 Ag2 S3 Pd2 -178.36(6) . .
I1 Ag2 S3 Pd2 87.97(7) . .
S5 Ag2 S3 Ag1 -131.01(5) . .
S2 Ag2 S3 Ag1 52.13(6) . .
I1 Ag2 S3 Ag1 -41.54(4) . .
N4 Pd2 S4 C16 20.0(3) . .
S3 Pd2 S4 C16 -167.3(2) . .
N4 Pd2 S4 Ag5 133.89(17) . .
S3 Pd2 S4 Ag5 -53.41(7) . .
N4 Pd2 S4 Ag6 -110.38(18) . .
S3 Pd2 S4 Ag6 62.32(9) . .
S11 Ag5 S4 C16 -75.4(2) . .
S10 Ag5 S4 C16 102.7(2) . .
I1 Ag5 S4 C16 -166.0(2) . .
S11 Ag5 S4 Pd2 178.01(5) . .
S10 Ag5 S4 Pd2 -3.97(10) . .
I1 Ag5 S4 Pd2 87.42(6) . .
S11 Ag5 S4 Ag6 48.06(7) . .
S10 Ag5 S4 Ag6 -133.91(5) . .
I1 Ag5 S4 Ag6 -42.53(5) . .
O25 Ag6 S4 C16 -27.9(3) . .
S5 Ag6 S4 C16 -138.1(2) . .
S12 Ag6 S4 C16 83.3(3) . .
O25 Ag6 S4 Pd2 93.26(15) . .
S5 Ag6 S4 Pd2 -16.97(10) . .
S12 Ag6 S4 Pd2 -155.60(7) . .
O25 Ag6 S4 Ag5 -144.27(14) . .
S5 Ag6 S4 Ag5 105.49(6) . .
S12 Ag6 S4 Ag5 -33.14(7) . .
N5 Pd3 S5 C21 13.6(2) . .
S6 Pd3 S5 C21 -168.10(19) . .
N5 Pd3 S5 Ag2 131.97(14) . .
S6 Pd3 S5 Ag2 -49.69(7) . .
N5 Pd3 S5 Ag6 -108.05(14) . .
S6 Pd3 S5 Ag6 70.29(7) . .
S2 Ag2 S5 C21 104.4(2) . .
S3 Ag2 S5 C21 -72.2(2) . .
I1 Ag2 S5 C21 -159.2(2) . .
S2 Ag2 S5 Pd3 -8.41(10) . .
S3 Ag2 S5 Pd3 174.99(6) . .
I1 Ag2 S5 Pd3 87.96(6) . .
S2 Ag2 S5 Ag6 -135.38(5) . .
S3 Ag2 S5 Ag6 48.03(7) . .
I1 Ag2 S5 Ag6 -39.01(4) . .
O25 Ag6 S5 C21 -28.3(3) . .
S4 Ag6 S5 C21 78.9(2) . .
S12 Ag6 S5 C21 -143.3(2) . .
O25 Ag6 S5 Pd3 86.09(15) . .
S4 Ag6 S5 Pd3 -166.72(6) . .
S12 Ag6 S5 Pd3 -28.92(9) . .
O25 Ag6 S5 Ag2 -146.49(14) . .
S4 Ag6 S5 Ag2 -39.29(7) . .
S12 Ag6 S5 Ag2 98.50(6) . .
N6 Pd3 S6 C26 4.4(2) . .
S5 Pd3 S6 C26 -177.38(17) . .
N6 Pd3 S6 Ag3 -119.71(12) . .
S5 Pd3 S6 Ag3 58.49(7) . .
N6 Pd3 S6 Ag7 129.48(12) . .
S5 Pd3 S6 Ag7 -52.32(7) . .
S2 Ag3 S6 C26 -127.67(19) . .
S7 Ag3 S6 C26 77.09(19) . .
S2 Ag3 S6 Pd3 -9.77(9) . .
S7 Ag3 S6 Pd3 -165.01(6) . .
S2 Ag3 S6 Ag7 115.63(6) . .
S7 Ag3 S6 Ag7 -39.61(6) . .
S8 Ag7 S6 C26 -64.3(2) . .
S12 Ag7 S6 C26 112.56(19) . .
I1 Ag7 S6 C26 -157.38(19) . .
S8 Ag7 S6 Pd3 176.31(5) . .
S12 Ag7 S6 Pd3 -6.81(8) . .
I1 Ag7 S6 Pd3 83.25(6) . .
S8 Ag7 S6 Ag3 52.69(6) . .
S12 Ag7 S6 Ag3 -130.42(5) . .
I1 Ag7 S6 Ag3 -40.36(4) . .
N7 Pd4 S7 C31 9.6(2) . .
S8 Pd4 S7 C31 -176.03(16) . .
N7 Pd4 S7 Ag4 127.95(14) . .
S8 Pd4 S7 Ag4 -57.68(7) . .
N7 Pd4 S7 Ag3 -113.62(14) . .
S8 Pd4 S7 Ag3 60.75(8) . .
S9 Ag4 S7 C31 113.20(17) . .
S1 Ag4 S7 C31 -63.79(18) . .
I1 Ag4 S7 C31 -156.44(17) . .
S9 Ag4 S7 Pd4 1.25(8) . .
S1 Ag4 S7 Pd4 -175.74(6) . .
I1 Ag4 S7 Pd4 91.61(6) . .
S9 Ag4 S7 Ag3 -131.41(5) . .
S1 Ag4 S7 Ag3 51.60(6) . .
I1 Ag4 S7 Ag3 -41.04(4) . .
S6 Ag3 S7 C31 -131.02(16) . .
S2 Ag3 S7 C31 70.61(17) . .
S6 Ag3 S7 Pd4 -12.64(9) . .
S2 Ag3 S7 Pd4 -171.01(6) . .
S6 Ag3 S7 Ag4 113.34(5) . .
S2 Ag3 S7 Ag4 -45.03(6) . .
N8 Pd4 S8 C36 14.6(2) . .
S7 Pd4 S8 C36 -164.9(2) . .
N8 Pd4 S8 Ag7 132.92(15) . .
S7 Pd4 S8 Ag7 -46.65(7) . .
N8 Pd4 S8 Ag8 -107.35(16) . .
S7 Pd4 S8 Ag8 73.08(8) . .
S6 Ag7 S8 C36 100.0(2) . .
S12 Ag7 S8 C36 -76.8(2) . .
I1 Ag7 S8 C36 -166.8(2) . .
S6 Ag7 S8 Pd4 -8.74(9) . .
S12 Ag7 S8 Pd4 174.43(6) . .
I1 Ag7 S8 Pd4 84.43(6) . .
S6 Ag7 S8 Ag8 -139.05(5) . .
S12 Ag7 S8 Ag8 44.12(6) . .
I1 Ag7 S8 Ag8 -45.88(4) . .
S11 Ag8 S8 C36 92.9(2) . .
O26 Ag8 S8 C36 -22.5(3) . .
S9 Ag8 S8 C36 -135.6(2) . .
S11 Ag8 S8 Pd4 -154.32(6) . .
O26 Ag8 S8 Pd4 90.26(14) . .
S9 Ag8 S8 Pd4 -22.90(8) . .
S11 Ag8 S8 Ag7 -26.86(6) . .
O26 Ag8 S8 Ag7 -142.28(13) . .
S9 Ag8 S8 Ag7 104.56(5) . .
N9 Pd5 S9 C41 15.9(2) . .
S10 Pd5 S9 C41 -169.50(17) . .
N9 Pd5 S9 Ag4 133.74(15) . .
S10 Pd5 S9 Ag4 -51.70(7) . .
N9 Pd5 S9 Ag8 -106.16(15) . .
S10 Pd5 S9 Ag8 68.41(7) . .
S7 Ag4 S9 C41 -74.08(18) . .
S1 Ag4 S9 C41 102.65(18) . .
I1 Ag4 S9 C41 -161.83(18) . .
S7 Ag4 S9 Pd5 176.32(5) . .
S1 Ag4 S9 Pd5 -6.96(9) . .
I1 Ag4 S9 Pd5 88.57(6) . .
S7 Ag4 S9 Ag8 46.81(7) . .
S1 Ag4 S9 Ag8 -136.46(5) . .
I1 Ag4 S9 Ag8 -40.94(4) . .
S11 Ag8 S9 C41 -141.1(2) . .
S8 Ag8 S9 C41 84.7(2) . .
O26 Ag8 S9 C41 -28.8(2) . .
S11 Ag8 S9 Pd5 -26.88(8) . .
S8 Ag8 S9 Pd5 -161.08(6) . .
O26 Ag8 S9 Pd5 85.44(15) . .
S11 Ag8 S9 Ag4 99.01(6) . .
S8 Ag8 S9 Ag4 -35.20(7) . .
O26 Ag8 S9 Ag4 -148.68(14) . .
N10 Pd5 S10 C46 11.0(2) . .
S9 Pd5 S10 C46 -177.51(17) . .
N10 Pd5 S10 Ag1 -111.26(13) . .
S9 Pd5 S10 Ag1 60.25(7) . .
N10 Pd5 S10 Ag5 137.51(13) . .
S9 Pd5 S10 Ag5 -50.98(7) . .
S3 Ag1 S10 C46 74.26(19) . .
S1 Ag1 S10 C46 -122.28(18) . .
I1 Ag1 S10 C46 152.73(18) . .
S3 Ag1 S10 Pd5 -168.27(6) . .
S1 Ag1 S10 Pd5 -4.80(9) . .
I1 Ag1 S10 Pd5 -89.79(6) . .
S3 Ag1 S10 Ag5 -40.83(6) . .
S1 Ag1 S10 Ag5 122.63(5) . .
I1 Ag1 S10 Ag5 37.64(3) . .
S4 Ag5 S10 C46 -61.98(19) . .
S11 Ag5 S10 C46 116.18(18) . .
I1 Ag5 S10 C46 -154.57(18) . .
S4 Ag5 S10 Pd5 176.83(6) . .
S11 Ag5 S10 Pd5 -5.01(9) . .
I1 Ag5 S10 Pd5 84.24(6) . .
S4 Ag5 S10 Ag1 51.20(7) . .
S11 Ag5 S10 Ag1 -130.64(5) . .
I1 Ag5 S10 Ag1 -41.39(4) . .
N11 Pd6 S11 C51 13.2(2) . .
S12 Pd6 S11 C51 -169.02(18) . .
N11 Pd6 S11 Ag5 129.62(14) . .
S12 Pd6 S11 Ag5 -52.58(7) . .
N11 Pd6 S11 Ag8 -107.56(14) . .
S12 Pd6 S11 Ag8 70.24(7) . .
S4 Ag5 S11 C51 106.0(2) . .
S10 Ag5 S11 C51 -72.3(2) . .
I1 Ag5 S11 C51 -161.82(19) . .
S4 Ag5 S11 Pd6 -5.50(9) . .
S10 Ag5 S11 Pd6 176.25(6) . .
I1 Ag5 S11 Pd6 86.69(6) . .
S4 Ag5 S11 Ag8 -134.15(6) . .
S10 Ag5 S11 Ag8 47.60(7) . .
I1 Ag5 S11 Ag8 -41.96(4) . .
S8 Ag8 S11 C51 -145.19(18) . .
O26 Ag8 S11 C51 -28.9(2) . .
S9 Ag8 S11 C51 84.19(18) . .
S8 Ag8 S11 Pd6 -31.29(8) . .
O26 Ag8 S11 Pd6 85.05(14) . .
S9 Ag8 S11 Pd6 -161.90(6) . .
S8 Ag8 S11 Ag5 97.39(6) . .
O26 Ag8 S11 Ag5 -146.27(13) . .
S9 Ag8 S11 Ag5 -33.22(7) . .
N12 Pd6 S12 C56 15.0(2) . .
S11 Pd6 S12 C56 -168.07(17) . .
N12 Pd6 S12 Ag7 131.92(16) . .
S11 Pd6 S12 Ag7 -51.20(7) . .
N12 Pd6 S12 Ag6 -107.87(16) . .
S11 Pd6 S12 Ag6 69.02(7) . .
S8 Ag7 S12 C56 107.0(2) . .
S6 Ag7 S12 C56 -70.0(2) . .
I1 Ag7 S12 C56 -161.6(2) . .
S8 Ag7 S12 Pd6 -6.51(9) . .
S6 Ag7 S12 Pd6 176.42(6) . .
I1 Ag7 S12 Pd6 84.83(6) . .
S8 Ag7 S12 Ag6 -136.12(5) . .
S6 Ag7 S12 Ag6 46.81(7) . .
I1 Ag7 S12 Ag6 -44.78(4) . .
O25 Ag6 S12 C56 -32.6(2) . .
S5 Ag6 S12 C56 82.56(17) . .
S4 Ag6 S12 C56 -140.95(17) . .
O25 Ag6 S12 Pd6 84.57(15) . .
S5 Ag6 S12 Pd6 -160.31(6) . .
S4 Ag6 S12 Pd6 -23.82(9) . .
O25 Ag6 S12 Ag7 -145.61(14) . .
S5 Ag6 S12 Ag7 -30.50(7) . .
S4 Ag6 S12 Ag7 105.99(6) . .
O11 La1 O20 C48 46.8(6) 5_675 .
O3 La1 O20 C48 -165.0(5) 4_655 .
O29 La1 O20 C48 -63.2(5) . .
O32 La1 O20 C48 -108.3(5) . .
O31 La1 O20 C48 176.6(6) . .
O30 La1 O20 C48 -15.0(5) . .
O27 La1 O20 C48 104.2(5) . .
O28 La1 O20 C48 52.6(5) . .
C61 La1 O20 C48 73.2(5) . .
N2 Pd1 N1 C2 -166.5(4) . .
S1 Pd1 N1 C2 17.0(4) . .
N1 Pd1 N2 C7 -178.6(3) . .
S2 Pd1 N2 C7 6.7(3) . .
N4 Pd2 N3 C12 -168.3(5) . .
S3 Pd2 N3 C12 19.4(4) . .
N3 Pd2 N4 C17 -179.3(5) . .
S4 Pd2 N4 C17 7.5(4) . .
N6 Pd3 N5 C22 -165.7(4) . .
S5 Pd3 N5 C22 16.2(3) . .
N5 Pd3 N6 C27 -157.0(3) . .
S6 Pd3 N6 C27 24.8(3) . .
N8 Pd4 N7 C32 -163.8(3) . .
S7 Pd4 N7 C32 16.0(3) . .
N7 Pd4 N8 C37 -172.5(4) . .
S8 Pd4 N8 C37 13.0(4) . .
N10 Pd5 N9 C42 -175.0(4) . .
S9 Pd5 N9 C42 13.5(4) . .
N9 Pd5 N10 C47 -169.6(3) . .
S10 Pd5 N10 C47 16.0(3) . .
N12 Pd6 N11 C52 -172.8(4) . .
S11 Pd6 N11 C52 10.4(4) . .
N11 Pd6 N12 C57 -168.8(4) . .
S12 Pd6 N12 C57 13.7(4) . .
Pd1 S1 C1 C2 -32.3(4) . .
Ag1 S1 C1 C2 106.1(4) . .
Ag4 S1 C1 C2 -155.6(3) . .
Pd1 S1 C1 C4 90.5(4) . .
Ag1 S1 C1 C4 -131.1(3) . .
Ag4 S1 C1 C4 -32.8(4) . .
Pd1 S1 C1 C5 -150.0(3) . .
Ag1 S1 C1 C5 -11.7(4) . .
Ag4 S1 C1 C5 86.7(3) . .
Pd1 N1 C2 C1 -46.1(6) . .
Pd1 N1 C2 C3 -170.8(3) . .
C4 C1 C2 N1 -70.3(6) . .
C5 C1 C2 N1 162.9(5) . .
S1 C1 C2 N1 50.5(5) . .
C4 C1 C2 C3 55.9(6) . .
C5 C1 C2 C3 -70.9(6) . .
S1 C1 C2 C3 176.6(4) . .
N1 C2 C3 O2 -153.2(6) . .
C1 C2 C3 O2 80.2(7) . .
N1 C2 C3 O1 29.9(7) . .
C1 C2 C3 O1 -96.7(6) . .
Pd1 S2 C6 C7 -40.8(3) . .
Ag3 S2 C6 C7 90.4(3) . .
Ag2 S2 C6 C7 -170.6(3) . .
Pd1 S2 C6 C10 -161.8(4) . .
Ag3 S2 C6 C10 -30.5(4) . .
Ag2 S2 C6 C10 68.5(4) . .
Pd1 S2 C6 C9 81.1(3) . .
Ag3 S2 C6 C9 -147.6(3) . .
Ag2 S2 C6 C9 -48.6(3) . .
C10 C6 C7 N2 165.0(4) . .
C9 C6 C7 N2 -64.1(5) . .
S2 C6 C7 N2 51.9(5) . .
C10 C6 C7 C8 -72.1(6) . .
C9 C6 C7 C8 58.8(6) . .
S2 C6 C7 C8 174.8(4) . .
Pd1 N2 C7 C6 -37.6(5) . .
Pd1 N2 C7 C8 -164.1(3) . .
La1 O3 C8 O4 -14.4(12) 4_645 .
La1 O3 C8 C7 155.5(5) 4_645 .
C6 C7 C8 O4 65.3(7) . .
N2 C7 C8 O4 -169.2(5) . .
C6 C7 C8 O3 -106.1(6) . .
N2 C7 C8 O3 19.4(6) . .
Pd2 S3 C11 C15 -158.9(3) . .
Ag1 S3 C11 C15 -30.9(4) . .
Ag2 S3 C11 C15 71.5(4) . .
Pd2 S3 C11 C14 77.8(4) . .
Ag1 S3 C11 C14 -154.2(3) . .
Ag2 S3 C11 C14 -51.8(4) . .
Pd2 S3 C11 C12 -40.2(4) . .
Ag1 S3 C11 C12 87.8(4) . .
Ag2 S3 C11 C12 -169.8(3) . .
Pd2 N3 C12 C11 -52.7(5) . .
Pd2 N3 C12 C13 -165.9(4) . .
C15 C11 C12 N3 173.8(4) . .
C14 C11 C12 N3 -54.1(5) . .
S3 C11 C12 N3 58.6(5) . .
C15 C11 C12 C13 -72.0(6) . .
C14 C11 C12 C13 60.0(6) . .
S3 C11 C12 C13 172.7(4) . .
N3 C12 C13 O5 19.9(8) . .
C11 C12 C13 O5 -94.6(7) . .
N3 C12 C13 O6 -155.7(5) . .
C11 C12 C13 O6 89.9(6) . .
Pd2 S4 C16 C20 -164.9(5) . .
Ag5 S4 C16 C20 78.8(5) . .
Ag6 S4 C16 C20 -31.6(6) . .
Pd2 S4 C16 C19 79.3(4) . .
Ag5 S4 C16 C19 -37.0(5) . .
Ag6 S4 C16 C19 -147.4(4) . .
Pd2 S4 C16 C17 -42.5(4) . .
Ag5 S4 C16 C17 -158.8(4) . .
Ag6 S4 C16 C17 90.8(4) . .
Pd2 N4 C17 C16 -39.3(6) . .
Pd2 N4 C17 C18B -179.7(5) . .
Pd2 N4 C17 C18A -146.1(4) . .
C20 C16 C17 N4 170.8(6) . .
C19 C16 C17 N4 -65.1(6) . .
S4 C16 C17 N4 55.5(5) . .
C20 C16 C17 C18B -49.0(9) . .
C19 C16 C17 C18B 75.1(8) . .
S4 C16 C17 C18B -164.2(5) . .
C20 C16 C17 C18A -82.0(7) . .
C19 C16 C17 C18A 42.1(7) . .
S4 C16 C17 C18A 162.8(4) . .
La2 O8A C18A O7A 1.3(14) . .
La2 O8A C18A C17 160.1(6) . .
N4 C17 C18A O8A -146.5(6) . .
C16 C17 C18A O8A 98.3(7) . .
C18B C17 C18A O8A -24.9(5) . .
N4 C17 C18A O7A 10.1(10) . .
C16 C17 C18A O7A -105.1(9) . .
C18B C17 C18A O7A 131.7(11) . .
La3 O7B C18B O8B 9.5(18) . .
La3 O7B C18B C17 163.1(8) . .
N4 C17 C18B O8B -169.2(8) . .
C16 C17 C18B O8B 52.7(11) . .
C18A C17 C18B O8B 120.7(11) . .
N4 C17 C18B O7B 36.8(9) . .
C16 C17 C18B O7B -101.2(7) . .
C18A C17 C18B O7B -33.2(6) . .
Pd3 S5 C21 C22 -40.3(4) . .
Ag2 S5 C21 C22 -163.3(3) . .
Ag6 S5 C21 C22 83.2(4) . .
Pd3 S5 C21 C25 -163.6(4) . .
Ag2 S5 C21 C25 73.4(4) . .
Ag6 S5 C21 C25 -40.1(4) . .
Pd3 S5 C21 C24 78.5(4) . .
Ag2 S5 C21 C24 -44.4(4) . .
Ag6 S5 C21 C24 -157.9(3) . .
Pd3 N5 C22 C21 -48.3(5) . .
Pd3 N5 C22 C23 -167.2(4) . .
C25 C21 C22 N5 172.7(5) . .
C24 C21 C22 N5 -58.3(6) . .
S5 C21 C22 N5 57.2(5) . .
C25 C21 C22 C23 -67.9(6) . .
C24 C21 C22 C23 61.1(6) . .
S5 C21 C22 C23 176.5(4) . .
La6 O9 C23 O10 -13.1(14) . .
La6 O9 C23 C22 -175.2(4) . .
N5 C22 C23 O9 17.5(9) . .
C21 C22 C23 O9 -101.2(8) . .
N5 C22 C23 O10 -147.8(7) . .
C21 C22 C23 O10 93.5(8) . .
Pd3 S6 C26 C29 88.6(4) . .
Ag3 S6 C26 C29 -144.8(3) . .
Ag7 S6 C26 C29 -40.6(4) . .
Pd3 S6 C26 C27 -30.7(3) . .
Ag3 S6 C26 C27 95.9(3) . .
Ag7 S6 C26 C27 -160.0(3) . .
Pd3 S6 C26 C30 -151.2(3) . .
Ag3 S6 C26 C30 -24.6(4) . .
Ag7 S6 C26 C30 79.6(3) . .
Pd3 N6 C27 C26 -53.4(4) . .
Pd3 N6 C27 C28 179.9(3) . .
C29 C26 C27 N6 -65.8(5) . .
C30 C26 C27 N6 168.8(4) . .
S6 C26 C27 N6 53.4(4) . .
C29 C26 C27 C28 56.8(6) . .
C30 C26 C27 C28 -68.6(5) . .
S6 C26 C27 C28 176.0(4) . .
La1 O11 C28 O12 83.3(8) 5_765 .
La1 O11 C28 C27 -99.5(6) 5_765 .
N6 C27 C28 O11 12.6(7) . .
C26 C27 C28 O11 -110.8(6) . .
N6 C27 C28 O12 -169.6(4) . .
C26 C27 C28 O12 67.0(6) . .
Pd4 S7 C31 C35 -161.2(3) . .
Ag4 S7 C31 C35 78.0(4) . .
Ag3 S7 C31 C35 -29.0(4) . .
Pd4 S7 C31 C32 -34.4(3) . .
Ag4 S7 C31 C32 -155.2(3) . .
Ag3 S7 C31 C32 97.8(3) . .
Pd4 S7 C31 C34 79.4(3) . .
Ag4 S7 C31 C34 -41.4(3) . .
Ag3 S7 C31 C34 -148.4(3) . .
C35 C31 C32 N7 174.7(4) . .
C34 C31 C32 N7 -58.5(5) . .
S7 C31 C32 N7 53.1(5) . .
C35 C31 C32 C33 -58.8(6) . .
C34 C31 C32 C33 67.9(6) . .
S7 C31 C32 C33 179.5(4) . .
Pd4 N7 C32 C31 -46.8(5) . .
Pd4 N7 C32 C33 -176.8(3) . .
C31 C32 C33 O13 -99.0(6) . .
N7 C32 C33 O13 30.0(6) . .
C31 C32 C33 O14 75.1(6) . .
N7 C32 C33 O14 -155.8(5) . .
Pd4 S8 C36 C37 -44.1(5) . .
Ag7 S8 C36 C37 -165.1(4) . .
Ag8 S8 C36 C37 82.5(5) . .
Pd4 S8 C36 C39 83.4(4) . .
Ag7 S8 C36 C39 -37.6(5) . .
Ag8 S8 C36 C39 -150.0(4) . .
Pd4 S8 C36 C40 -166.0(4) . .
Ag7 S8 C36 C40 73.1(4) . .
Ag8 S8 C36 C40 -39.3(5) . .
C39 C36 C37 N8 -66.9(6) . .
C40 C36 C37 N8 173.8(5) . .
S8 C36 C37 N8 56.3(5) . .
C39 C36 C37 C38 47.8(7) . .
C40 C36 C37 C38 -71.5(7) . .
S8 C36 C37 C38 171.0(5) . .
Pd4 N8 C37 C36 -43.4(6) . .
Pd4 N8 C37 C38 -164.3(4) . .
C36 C37 C38 O15 -89.3(9) . .
N8 C37 C38 O15 24.6(9) . .
C36 C37 C38 O16 79.9(9) . .
N8 C37 C38 O16 -166.3(7) . .
Pd5 S9 C41 C42 -44.4(3) . .
Ag4 S9 C41 C42 -163.7(3) . .
Ag8 S9 C41 C42 82.2(3) . .
Pd5 S9 C41 C44 82.1(4) . .
Ag4 S9 C41 C44 -37.3(4) . .
Ag8 S9 C41 C44 -151.4(3) . .
Pd5 S9 C41 C45 -159.5(3) . .
Ag4 S9 C41 C45 81.2(4) . .
Ag8 S9 C41 C45 -33.0(4) . .
Pd5 N9 C42 C41 -46.3(5) . .
Pd5 N9 C42 C43 -165.1(4) . .
C44 C41 C42 N9 -63.8(6) . .
C45 C41 C42 N9 168.8(4) . .
S9 C41 C42 N9 57.9(4) . .
C44 C41 C42 C43 55.0(6) . .
C45 C41 C42 C43 -72.4(6) . .
S9 C41 C42 C43 176.7(4) . .
La8 O17 C43 O18 105.4(8) 3_465 .
La8 O17 C43 C42 -76.6(7) 3_465 .
N9 C42 C43 O17 30.2(8) . .
C41 C42 C43 O17 -86.1(8) . .
N9 C42 C43 O18 -151.4(5) . .
C41 C42 C43 O18 92.3(6) . .
Pd5 S10 C46 C47 -35.0(3) . .
Ag1 S10 C46 C47 92.9(3) . .
Ag5 S10 C46 C47 -166.9(3) . .
Pd5 S10 C46 C50 -151.3(3) . .
Ag1 S10 C46 C50 -23.4(4) . .
Ag5 S10 C46 C50 76.8(4) . .
Pd5 S10 C46 C49 84.9(4) . .
Ag1 S10 C46 C49 -147.3(3) . .
Ag5 S10 C46 C49 -47.0(4) . .
Pd5 N10 C47 C46 -48.4(5) . .
Pd5 N10 C47 C48 -174.4(3) . .
C50 C46 C47 N10 168.8(4) . .
C49 C46 C47 N10 -61.5(6) . .
S10 C46 C47 N10 54.9(5) . .
C50 C46 C47 C48 -66.9(5) . .
C49 C46 C47 C48 62.8(6) . .
S10 C46 C47 C48 179.2(3) . .
La1 O20 C48 O19 8.9(9) . .
La1 O20 C48 C47 -171.3(3) . .
N10 C47 C48 O19 18.9(6) . .
C46 C47 C48 O19 -109.1(5) . .
N10 C47 C48 O20 -160.9(4) . .
C46 C47 C48 O20 71.1(6) . .
Pd6 S11 C51 C55 -160.7(4) . .
Ag5 S11 C51 C55 77.5(4) . .
Ag8 S11 C51 C55 -37.4(4) . .
Pd6 S11 C51 C52 -34.7(4) . .
Ag5 S11 C51 C52 -156.5(3) . .
Ag8 S11 C51 C52 88.6(4) . .
Pd6 S11 C51 C54 81.6(4) . .
Ag5 S11 C51 C54 -40.2(4) . .
Ag8 S11 C51 C54 -155.1(3) . .
Pd6 N11 C52 C53 -163.4(4) . .
Pd6 N11 C52 C51 -38.1(6) . .
C55 C51 C52 N11 165.5(5) . .
C54 C51 C52 N11 -70.3(6) . .
S11 C51 C52 N11 46.3(5) . .
C55 C51 C52 C53 -68.4(7) . .
C54 C51 C52 C53 55.8(6) . .
S11 C51 C52 C53 172.5(4) . .
N11 C52 C53 O21 23.3(7) . .
C51 C52 C53 O21 -102.5(6) . .
N11 C52 C53 O22 -156.3(4) . .
C51 C52 C53 O22 77.9(6) . .
Pd6 S12 C56 C59 81.9(4) . .
Ag7 S12 C56 C59 -43.0(5) . .
Ag6 S12 C56 C59 -151.0(4) . .
Pd6 S12 C56 C57 -43.5(4) . .
Ag7 S12 C56 C57 -168.5(3) . .
Ag6 S12 C56 C57 83.5(4) . .
Pd6 S12 C56 C60 -154.6(4) . .
Ag7 S12 C56 C60 80.5(4) . .
Ag6 S12 C56 C60 -27.5(4) . .
C59 C56 C57 N12 -64.2(7) . .
C60 C56 C57 N12 167.9(5) . .
S12 C56 C57 N12 56.1(5) . .
C59 C56 C57 C58 54.8(7) . .
C60 C56 C57 C58 -73.1(6) . .
S12 C56 C57 C58 175.1(3) . .
Pd6 N12 C57 C56 -45.9(5) . .
Pd6 N12 C57 C58 -166.2(4) . .
La8 O23 C58 O24 35.0(19) . .
La7 O23 C58 O24 -98.6(17) . .
La8 O23 C58 C57 -125.1(11) . .
La7 O23 C58 C57 101.3(15) . .
C56 C57 C58 O24 84.4(7) . .
N12 C57 C58 O24 -158.4(6) . .
C56 C57 C58 O23 -111.8(6) . .
N12 C57 C58 O23 5.4(8) . .
O11 La1 O27 C61 68.4(4) 5_675 .
O3 La1 O27 C61 144.0(4) 4_655 .
O20 La1 O27 C61 -76.6(4) . .
O29 La1 O27 C61 78.3(6) . .
O32 La1 O27 C61 -122.2(4) . .
O31 La1 O27 C61 -150.7(4) . .
O30 La1 O27 C61 -10.8(4) . .
O28 La1 O27 C61 -1.9(4) . .
La1 O27 C61 O28 4.5(9) . .
La1 O27 C61 C62 177.5(5) . .
O11 La1 C61 O28 81.1(6) 5_675 .
O3 La1 C61 O28 140.4(5) 4_655 .
O20 La1 C61 O28 -80.4(6) . .
O29 La1 C61 O28 42.5(7) . .
O32 La1 C61 O28 -82.8(7) . .
O31 La1 C61 O28 -148.1(6) . .
O30 La1 C61 O28 -5.5(6) . .
O27 La1 C61 O28 -175.6(9) . .
O11 La1 C61 O27 -103.3(4) 5_675 .
O3 La1 C61 O27 -44.0(5) 4_655 .
O20 La1 C61 O27 95.1(4) . .
O29 La1 C61 O27 -142.0(3) . .
O32 La1 C61 O27 92.7(5) . .
O31 La1 C61 O27 27.5(4) . .
O30 La1 C61 O27 170.1(4) . .
O28 La1 C61 O27 175.6(9) . .
O11 La1 C61 C62 -110.3(16) 5_675 .
O3 La1 C61 C62 -51.0(17) 4_655 .
O20 La1 C61 C62 88.2(16) . .
O29 La1 C61 C62 -149.0(15) . .
O32 La1 C61 C62 85.8(17) . .
O31 La1 C61 C62 20.5(16) . .
O30 La1 C61 C62 163.1(16) . .
O27 La1 C61 C62 -7.0(14) . .
O28 La1 C61 C62 169(2) . .
O27 C61 O28 La1 -4.4(9) . .
C62 C61 O28 La1 -174.1(11) . .
O11 La1 O28 C61 -91.2(6) 5_675 .
O3 La1 O28 C61 -51.8(6) 4_655 .
O20 La1 O28 C61 92.9(6) . .
O29 La1 O28 C61 -147.6(6) . .
O32 La1 O28 C61 119.6(6) . .
O31 La1 O28 C61 34.8(6) . .
O30 La1 O28 C61 173.9(6) . .
O27 La1 O28 C61 2.9(6) . .
C23 O9 La6 O50 122.3(7) . 3_565
C23 O9 La6 O44 -46.7(7) . 7_564
C23 O9 La6 O49 39.8(7) . 3_565
C18B O7B La3 La3 20.1(12) . 5_775
C58 O23 La7 La7 -162.5(14) . 6_556
La8 O23 La7 La7 46.0(4) . 6_556
C58 O23 La7 O44 -42.9(16) . .
La8 O23 La7 O44 165.5(5) . .
C58 O23 La8 La8 158(3) . 6_556
La7 O23 La8 La8 -41(3) . 6_556
C58 O23 La8 O17 26.2(14) . 3_565
La7 O23 La8 O17 -173.6(5) . 3_565
La7 La7 O44 La6 -115.9(4) 6_556 8_645
O23 La7 O44 La6 104.9(3) . 8_645
